data_4035451
loop_
_publ_author_name
'Li, Zhi-Min'
'Li, Ya-Wei'
'Cao, Xiao-Ping'
'Chow, Hak-Fun'
'Kuck, Dietmar'

_publ_section_title
;
 Biconcave and Convex-Concave Tribenzotriquinacene Dimers.
;
_journal_issue 7
_journal_name_full 'The Journal of organic chemistry'
_journal_page_first 3433
_journal_page_last 3440
_journal_paper_doi 10.1021/acs.joc.8b00375
_journal_volume 83
_journal_year 2018
_chemical_absolute_configuration ad
_chemical_formula_moiety 'C32 H36 Br N'
_chemical_formula_sum 'C32 H36 Br N'
_chemical_formula_weight 514.53
_space_group_crystal_system monoclinic
_space_group_IT_number 4
_space_group_name_Hall 'P 2yb'
_space_group_name_H-M_alt 'P 1 21 1'
_atom_sites_solution_hydrogens mixed
_atom_sites_solution_primary direct
_audit_creation_date 2017-10-09
_audit_creation_method
;
Olex2 1.2
(compiled 2014.09.19 svn.r3010 for OlexSys, GUI svn.r4874)
;
_cell_angle_alpha 90
_cell_angle_beta 90
_cell_angle_gamma 90
_cell_formula_units_Z 8
_cell_length_a 9.476(2)
_cell_length_b 32.295(8)
_cell_length_c 17.436(5)
_cell_measurement_reflns_used 5149
_cell_measurement_temperature 296(2)
_cell_measurement_theta_max 20.06
_cell_measurement_theta_min 2.34
_cell_volume 5336(2)
_computing_molecular_graphics 'Olex2 (Dolomanov et al., 2009)'
_computing_publication_material 'Olex2 (Dolomanov et al., 2009)'
_computing_structure_refinement 'ShelXL (Sheldrick, 2008)'
_computing_structure_solution 'ShelXS (Sheldrick, 2008)'
_diffrn_ambient_temperature 296.15
_diffrn_measured_fraction_theta_full 0.888
_diffrn_measured_fraction_theta_max 0.890
_diffrn_measurement_device_type 'Bruker APEX-II CCD'
_diffrn_measurement_method '\f and \w scans'
_diffrn_radiation_monochromator graphite
_diffrn_radiation_type MoK\a
_diffrn_radiation_wavelength 0.71073
_diffrn_reflns_av_R_equivalents 0.0604
_diffrn_reflns_av_unetI/netI 0.2136
_diffrn_reflns_Laue_measured_fraction_full 0.888
_diffrn_reflns_Laue_measured_fraction_max 0.890
_diffrn_reflns_limit_h_max 10
_diffrn_reflns_limit_h_min -11
_diffrn_reflns_limit_k_max 36
_diffrn_reflns_limit_k_min -38
_diffrn_reflns_limit_l_max 20
_diffrn_reflns_limit_l_min -20
_diffrn_reflns_number 22884
_diffrn_reflns_point_group_measured_fraction_full 0.769
_diffrn_reflns_point_group_measured_fraction_max 0.771
_diffrn_reflns_theta_full 25.242
_diffrn_reflns_theta_max 25.227
_diffrn_reflns_theta_min 1.719
_diffrn_standards_number 0
_exptl_absorpt_coefficient_mu 1.561
_exptl_absorpt_correction_type none
_exptl_crystal_colour 'clear light colourless'
_exptl_crystal_colour_lustre clear
_exptl_crystal_colour_modifier light
_exptl_crystal_colour_primary colourless
_exptl_crystal_density_diffrn 1.281
_exptl_crystal_description block
_exptl_crystal_F_000 2160
_exptl_crystal_size_max 0.23
_exptl_crystal_size_mid 0.19
_exptl_crystal_size_min 0.14
_refine_diff_density_max 0.217
_refine_diff_density_min -0.283
_refine_diff_density_rms 0.036
_refine_ls_abs_structure_details
;
 Classical Flack method preferred over Parsons because s.u. lower.
;
_refine_ls_abs_structure_Flack 0.012(7)
_refine_ls_extinction_coef 0.00043(12)
_refine_ls_extinction_expression Fc^*^=kFc[1+0.001xFc^2^\l^3^/sin(2\q)]^-1/4^
_refine_ls_extinction_method SHELXL
_refine_ls_goodness_of_fit_ref 0.531
_refine_ls_hydrogen_treatment mixed
_refine_ls_matrix_type full
_refine_ls_number_parameters 1266
_refine_ls_number_reflns 14861
_refine_ls_number_restraints 13
_refine_ls_restrained_S_all 0.531
_refine_ls_R_factor_all 0.1091
_refine_ls_R_factor_gt 0.0374
_refine_ls_shift/su_max 0.001
_refine_ls_shift/su_mean 0.000
_refine_ls_structure_factor_coef Fsqd
_refine_ls_weighting_details
;
 w=1/[\s^2^(Fo^2^)]
 where P=(Fo^2^+2Fc^2^)/3
;
_refine_ls_weighting_scheme calc
_refine_ls_wR_factor_gt 0.0667
_refine_ls_wR_factor_ref 0.0836
_reflns_Friedel_coverage 0.700
_reflns_Friedel_fraction_full 0.646
_reflns_Friedel_fraction_max 0.648
_reflns_number_gt 6293
_reflns_number_total 14861
_reflns_threshold_expression 'I > 2\s(I)'
_cod_data_source_file jo8b00375_si_003.cif
_cod_data_source_block sdd_170927_b_0m_pl
_cod_depositor_comments
;
The following automatic conversions were performed:

data item '_chemical_absolute_configuration' value 'Ad' was changed
to 'ad' in accordance with the
/home/data/users/saulius/crontab/automatic-downloads/current/ACS/lib/dictionaries/cif_core.dic
dictionary named 'cif_core.dic' version 2.4.2 last updated on
2011-04-26.

Automatic conversion script
Id: cif_fix_values 6909 2019-04-08 15:41:33Z antanas 
;
_cod_database_code 4035451
_shelxl_version_number 2013-2
_shelx_space_group_comment
;
The symmetry employed for this shelxl refinement is uniquely defined
by the following loop, which should always be used as a source of
symmetry information in preference to the above space-group names.
They are only intended as comments.
;
_olex2_refinement_description
;
1. Fixed Uiso
 At 1.2 times of:
  All C(H) groups, All C(H,H) groups, All N(H,H) groups
 At 1.5 times of:
  All C(H,H,H) groups
2. Restrained distances
 H3A-N3
 0.8 with sigma of 0.01
 N3-H3B
 0.8 with sigma of 0.01
 H2B-N2
 0.8 with sigma of 0.01
 N2-H2A
 0.8 with sigma of 0.01
 H1A-N1
 0.8 with sigma of 0.01
 N1-H1B
 0.8 with sigma of 0.01
3. Uiso/Uaniso restraints and constraints
Uanis(C122) \\sim Ueq: with sigma of 0.01 and sigma for terminal atoms of 0.02
4.a Secondary CH2 refined with riding coordinates:
 C1G(H1GA,H1GB), C24(H24A,H24B), C25(H25A,H25B), C27(H27A,H27B), C28(H28A,
 H28B), C31(H31A,H31B), C88(H88A,H88B), C89(H89A,H89B), C91(H91A,H91B),
 C92(H92A,H92B), C94(H94A,H94B), C95(H95A,H95B), C56(H56A,H56B), C57(H57A,H57B),
  C59(H59A,H59B), C60(H60A,H60B), C62(H62A,H62B), C63(H63A,H63B), C120(H12A,
 H12B), C121(H12C,H12D), C123(H12H,H12I), C124(H12J,H12K), C126(H12O,H12P),
 C127(H12Q,H12R)
4.b Aromatic/amide H refined with riding coordinates:
 C4(H4), C5(H5), C6(H6), C7(H7), C11(H11), C12(H12), C13(H13), C14(H14),
 C18(H18), C21(H21), C68(H68), C71(H71), C75(H75), C76(H76), C77(H77), C78(H78),
  C82(H82), C83(H83), C84(H84), C85(H85), C36(H36), C37(H37), C38(H38),
 C39(H39), C43(H43), C46(H46), C50(H50), C51(H51), C52(H52), C53(H53),
 C100(H100), C103(H103), C107(H107), C108(H108), C109(H109), C110(H110),
 C114(H114), C115(H115), C116(H116), C117(H117)
4.c X=CH2 refined with riding coordinates:
 N4(H4A,H4B)
4.d Idealised Me refined as rotating group:
 C23(H23A,H23B,H23C), C26(H26A,H26B,H26C), C29(H29A,H29B,H29C), C32(H32A,H32B,
 H32C), C87(H87A,H87B,H87C), C90(H90A,H90B,H90C), C93(H93A,H93B,H93C), C96(H96A,
 H96B,H96C), C55(H55A,H55B,H55C), C58(H58A,H58B,H58C), C61(H61A,H61B,H61C),
 C64(H64A,H64B,H64C), C119(H11A,H11B,H11C), C122(H12E,H12F,H12G), C125(H12L,
 H12M,H12N), C128(H12S,H12T,H12U)
;
_olex2_submission_special_instructions 'No special instructions were received'

loop_
_space_group_symop_operation_xyz
'x, y, z'
'-x, y+1/2, -z'

loop_
_atom_site_label
_atom_site_type_symbol
_atom_site_fract_x
_atom_site_fract_y
_atom_site_fract_z
_atom_site_U_iso_or_equiv
_atom_site_adp_type
_atom_site_occupancy
_atom_site_site_symmetry_order
_atom_site_calc_flag
_atom_site_refinement_flags_posn
_atom_site_refinement_flags_adp
Br1 Br 0.40877(10) 0.53776(3) -0.38009(6) 0.0778(3) Uani 1 1 d . .
N1 N 0.1060(10) 0.5604(3) -0.3303(5) 0.067(2) Uani 1 1 d D .
H1A H 0.160(6) 0.5765(16) -0.349(4) 0.03(2) Uiso 1 1 d D .
H1B H 0.033(5) 0.572(3) -0.337(5) 0.09(4) Uiso 1 1 d D .
C1 C -0.0378(8) 0.3847(2) -0.4401(4) 0.0428(19) Uani 1 1 d . .
C1G C 0.2285(9) 0.3667(2) -0.4028(5) 0.055(2) Uani 1 1 d . .
H1GA H 0.3165 0.3816 -0.3960 0.066 Uiso 1 1 calc R .
H1GB H 0.1896 0.3618 -0.3521 0.066 Uiso 1 1 calc R .
C2 C -0.1125(8) 0.4255(2) -0.4064(4) 0.0406(19) Uani 1 1 d . .
C3 C -0.2083(7) 0.4402(2) -0.4714(4) 0.0392(18) Uani 1 1 d . .
C4 C -0.2958(8) 0.4741(2) -0.4718(5) 0.054(2) Uani 1 1 d . .
H4 H -0.3026 0.4906 -0.4282 0.065 Uiso 1 1 calc R .
C5 C -0.3737(8) 0.4840(3) -0.5363(5) 0.057(2) Uani 1 1 d . .
H5 H -0.4315 0.5073 -0.5366 0.069 Uiso 1 1 calc R .
C6 C -0.3649(8) 0.4591(3) -0.6000(5) 0.062(2) Uani 1 1 d . .
H6 H -0.4181 0.4656 -0.6431 0.074 Uiso 1 1 calc R .
C7 C -0.2784(9) 0.4244(3) -0.6014(5) 0.061(2) Uani 1 1 d . .
H7 H -0.2736 0.4077 -0.6448 0.073 Uiso 1 1 calc R .
C8 C -0.1978(7) 0.4150(2) -0.5355(4) 0.0430(19) Uani 1 1 d . .
C10 C 0.0390(8) 0.3890(2) -0.5742(4) 0.0429(19) Uani 1 1 d . .
C11 C 0.0448(10) 0.3925(3) -0.6551(5) 0.064(2) Uani 1 1 d . .
H11 H -0.0357 0.3886 -0.6848 0.077 Uiso 1 1 calc R .
C12 C 0.1736(11) 0.4018(3) -0.6889(5) 0.068(3) Uani 1 1 d . .
H12 H 0.1782 0.4047 -0.7420 0.081 Uiso 1 1 calc R .
C13 C 0.2929(11) 0.4069(3) -0.6469(6) 0.073(3) Uani 1 1 d . .
H13 H 0.3789 0.4119 -0.6709 0.088 Uiso 1 1 calc R .
C14 C 0.2850(9) 0.4045(2) -0.5680(5) 0.060(2) Uani 1 1 d . .
H14 H 0.3656 0.4087 -0.5387 0.072 Uiso 1 1 calc R .
C15 C 0.1581(8) 0.3958(2) -0.5322(4) 0.0423(19) Uani 1 1 d . .
C16 C 0.1246(8) 0.3954(2) -0.4470(4) 0.044(2) Uani 1 1 d . .
C17 C 0.1371(8) 0.4392(2) -0.4148(4) 0.0407(18) Uani 1 1 d . .
C18 C 0.2558(8) 0.4640(2) -0.4103(4) 0.049(2) Uani 1 1 d . .
H18 H 0.3431 0.4536 -0.4252 0.059 Uiso 1 1 calc R .
C19 C 0.2456(8) 0.5039(2) -0.3839(4) 0.045(2) Uani 1 1 d . .
C20 C 0.1165(8) 0.5212(2) -0.3600(4) 0.0437(19) Uani 1 1 d . .
C21 C -0.0040(8) 0.4962(2) -0.3672(4) 0.0427(19) Uani 1 1 d . .
H21 H -0.0920 0.5067 -0.3538 0.051 Uiso 1 1 calc R .
C22 C 0.0082(7) 0.4553(2) -0.3945(4) 0.0349(17) Uani 1 1 d . .
C23 C -0.0691(9) 0.3471(2) -0.3895(4) 0.060(2) Uani 1 1 d . .
H23A H -0.1691 0.3424 -0.3879 0.090 Uiso 1 1 calc GR .
H23B H -0.0349 0.3521 -0.3385 0.090 Uiso 1 1 calc GR .
H23C H -0.0231 0.3231 -0.4103 0.090 Uiso 1 1 calc GR .
C24 C -0.2031(8) 0.4229(3) -0.3306(4) 0.054(2) Uani 1 1 d . .
H24A H -0.1478 0.4080 -0.2928 0.065 Uiso 1 1 calc R .
H24B H -0.2154 0.4508 -0.3115 0.065 Uiso 1 1 calc R .
C25 C -0.3467(9) 0.4030(3) -0.3338(5) 0.070(3) Uani 1 1 d . .
H25A H -0.3357 0.3731 -0.3354 0.084 Uiso 1 1 calc R .
H25B H -0.3939 0.4115 -0.3806 0.084 Uiso 1 1 calc R .
C26 C -0.4382(10) 0.4146(3) -0.2654(5) 0.089(3) Uani 1 1 d . .
H26A H -0.4547 0.4439 -0.2656 0.134 Uiso 1 1 calc GR .
H26B H -0.3908 0.4069 -0.2189 0.134 Uiso 1 1 calc GR .
H26C H -0.5267 0.4002 -0.2686 0.134 Uiso 1 1 calc GR .
C27 C -0.1542(9) 0.3374(2) -0.5512(5) 0.060(2) Uani 1 1 d . .
H27A H -0.1545 0.3369 -0.6068 0.072 Uiso 1 1 calc R .
H27B H -0.0896 0.3160 -0.5342 0.072 Uiso 1 1 calc R .
C28 C -0.3013(10) 0.3256(3) -0.5240(6) 0.081(3) Uani 1 1 d . .
H28A H -0.2978 0.3185 -0.4700 0.097 Uiso 1 1 calc R .
H28B H -0.3638 0.3491 -0.5300 0.097 Uiso 1 1 calc R .
C29 C -0.3594(12) 0.2894(3) -0.5683(7) 0.114(4) Uani 1 1 d . .
H29A H -0.3897 0.2986 -0.6180 0.171 Uiso 1 1 calc GR .
H29B H -0.4382 0.2778 -0.5411 0.171 Uiso 1 1 calc GR .
H29C H -0.2874 0.2687 -0.5740 0.171 Uiso 1 1 calc GR .
C30 C -0.0925(8) 0.3802(2) -0.5252(4) 0.0431(19) Uani 1 1 d . .
C31 C 0.2624(10) 0.3244(3) -0.4392(6) 0.076(3) Uani 1 1 d . .
H31A H 0.1748 0.3110 -0.4539 0.091 Uiso 1 1 calc R .
H31B H 0.3173 0.3288 -0.4855 0.091 Uiso 1 1 calc R .
C32 C 0.3420(14) 0.2966(3) -0.3871(8) 0.137(5) Uani 1 1 d . .
H32A H 0.3693 0.2721 -0.4144 0.205 Uiso 1 1 calc GR .
H32B H 0.2834 0.2891 -0.3444 0.205 Uiso 1 1 calc GR .
H32C H 0.4248 0.3106 -0.3688 0.205 Uiso 1 1 calc GR .
Br3 Br 0.33443(10) 0.20747(3) -0.20643(6) 0.0805(3) Uani 1 1 d . .
N3 N 0.0455(10) 0.1741(2) -0.1546(5) 0.062(2) Uani 1 1 d D .
H3A H 0.105(5) 0.1598(17) -0.174(4) 0.03(2) Uiso 1 1 d D .
H3B H -0.012(7) 0.161(2) -0.131(4) 0.07(3) Uiso 1 1 d D .
C65 C -0.0482(7) 0.3506(2) -0.0342(4) 0.0357(17) Uani 1 1 d . .
C66 C 0.1035(7) 0.3444(2) -0.0745(4) 0.0366(17) Uani 1 1 d . .
C67 C 0.0991(7) 0.2999(2) -0.1029(4) 0.0337(17) Uani 1 1 d . .
C68 C 0.2061(8) 0.2781(2) -0.1396(4) 0.050(2) Uani 1 1 d . .
H68 H 0.2895 0.2914 -0.1532 0.060 Uiso 1 1 calc R .
C69 C 0.1876(8) 0.2364(2) -0.1557(4) 0.045(2) Uani 1 1 d . .
C70 C 0.0654(8) 0.2152(2) -0.1351(4) 0.0432(19) Uani 1 1 d . .
C71 C -0.0409(8) 0.2377(2) -0.0971(4) 0.0390(18) Uani 1 1 d . .
H71 H -0.1230 0.2243 -0.0818 0.047 Uiso 1 1 calc R .
C72 C -0.0247(7) 0.2792(2) -0.0823(4) 0.0350(17) Uani 1 1 d . .
C73 C -0.1314(7) 0.3077(2) -0.0456(4) 0.0326(17) Uani 1 1 d . .
C74 C -0.1681(7) 0.2945(2) 0.0367(4) 0.0345(17) Uani 1 1 d . .
C75 C -0.2487(8) 0.2613(2) 0.0596(4) 0.047(2) Uani 1 1 d . .
H75 H -0.2903 0.2444 0.0229 0.056 Uiso 1 1 calc R .
C76 C -0.2681(8) 0.2530(2) 0.1358(5) 0.054(2) Uani 1 1 d . .
H76 H -0.3242 0.2308 0.1509 0.065 Uiso 1 1 calc R .
C77 C -0.2032(9) 0.2780(3) 0.1907(5) 0.056(2) Uani 1 1 d . .
H77 H -0.2173 0.2726 0.2425 0.067 Uiso 1 1 calc R .
C78 C -0.1193(9) 0.3104(2) 0.1693(4) 0.047(2) Uani 1 1 d . .
H78 H -0.0737 0.3263 0.2063 0.057 Uiso 1 1 calc R .
C79 C -0.1027(8) 0.3195(2) 0.0910(4) 0.0380(19) Uani 1 1 d . .
C80 C -0.0197(8) 0.35459(19) 0.0551(4) 0.0366(18) Uani 1 1 d . .
C81 C 0.1373(8) 0.3481(2) 0.0627(4) 0.0394(18) Uani 1 1 d . .
C82 C 0.2171(9) 0.3449(2) 0.1281(4) 0.052(2) Uani 1 1 d . .
H82 H 0.1728 0.3453 0.1757 0.063 Uiso 1 1 calc R .
C83 C 0.3625(9) 0.3411(3) 0.1244(5) 0.062(2) Uani 1 1 d . .
H83 H 0.4149 0.3390 0.1694 0.074 Uiso 1 1 calc R .
C84 C 0.4293(9) 0.3402(3) 0.0547(5) 0.060(2) Uani 1 1 d . .
H84 H 0.5270 0.3377 0.0530 0.072 Uiso 1 1 calc R .
C85 C 0.3546(8) 0.3430(2) -0.0129(5) 0.052(2) Uani 1 1 d . .
H85 H 0.4011 0.3429 -0.0598 0.063 Uiso 1 1 calc R .
C86 C 0.2062(7) 0.3461(2) -0.0095(4) 0.0387(18) Uani 1 1 d . .
C87 C -0.1312(9) 0.3878(2) -0.0657(4) 0.051(2) Uani 1 1 d . .
H87A H -0.1353 0.3862 -0.1207 0.077 Uiso 1 1 calc GR .
H87B H -0.0849 0.4130 -0.0510 0.077 Uiso 1 1 calc GR .
H87C H -0.2252 0.3875 -0.0453 0.077 Uiso 1 1 calc GR .
C88 C 0.1437(8) 0.3738(2) -0.1425(4) 0.046(2) Uani 1 1 d . .
H88A H 0.2202 0.3611 -0.1710 0.055 Uiso 1 1 calc R .
H88B H 0.0633 0.3758 -0.1767 0.055 Uiso 1 1 calc R .
C89 C 0.1886(10) 0.4177(2) -0.1202(5) 0.063(2) Uani 1 1 d . .
H89A H 0.1252 0.4283 -0.0812 0.076 Uiso 1 1 calc R .
H89B H 0.2830 0.4170 -0.0987 0.076 Uiso 1 1 calc R .
C90 C 0.1865(12) 0.4464(3) -0.1896(6) 0.094(4) Uani 1 1 d . .
H90A H 0.2336 0.4333 -0.2318 0.141 Uiso 1 1 calc GR .
H90B H 0.2340 0.4718 -0.1771 0.141 Uiso 1 1 calc GR .
H90C H 0.0905 0.4523 -0.2035 0.141 Uiso 1 1 calc GR .
C91 C -0.2663(7) 0.3082(2) -0.0941(4) 0.0406(18) Uani 1 1 d . .
H91A H -0.3166 0.2826 -0.0842 0.049 Uiso 1 1 calc R .
H91B H -0.3252 0.3306 -0.0755 0.049 Uiso 1 1 calc R .
C92 C -0.2529(8) 0.3130(3) -0.1804(5) 0.057(2) Uani 1 1 d . .
H92A H -0.1812 0.2941 -0.1994 0.068 Uiso 1 1 calc R .
H92B H -0.2233 0.3410 -0.1924 0.068 Uiso 1 1 calc R .
C93 C -0.3919(9) 0.3039(3) -0.2200(5) 0.070(3) Uani 1 1 d . .
H93A H -0.3799 0.3063 -0.2745 0.105 Uiso 1 1 calc GR .
H93B H -0.4617 0.3235 -0.2031 0.105 Uiso 1 1 calc GR .
H93C H -0.4220 0.2764 -0.2074 0.105 Uiso 1 1 calc GR .
C94 C -0.0569(8) 0.3956(2) 0.0976(4) 0.0448(19) Uani 1 1 d . .
H94A H -0.0079 0.3953 0.1464 0.054 Uiso 1 1 calc R .
H94B H -0.0178 0.4182 0.0679 0.054 Uiso 1 1 calc R .
C95 C -0.2141(9) 0.4058(2) 0.1137(5) 0.058(2) Uani 1 1 d . .
H95A H -0.2596 0.4141 0.0664 0.069 Uiso 1 1 calc R .
H95B H -0.2615 0.3812 0.1325 0.069 Uiso 1 1 calc R .
C96 C -0.2289(11) 0.4405(3) 0.1729(5) 0.084(3) Uani 1 1 d . .
H96A H -0.1882 0.4655 0.1529 0.126 Uiso 1 1 calc GR .
H96B H -0.1808 0.4328 0.2192 0.126 Uiso 1 1 calc GR .
H96C H -0.3270 0.4451 0.1838 0.126 Uiso 1 1 calc GR .
Br2 Br -0.30640(9) 0.02760(3) -0.36643(5) 0.0668(3) Uani 1 1 d . .
N2 N -0.0015(10) 0.0019(2) -0.4033(5) 0.0589(19) Uani 1 1 d D .
H2A H -0.052(7) -0.0170(16) -0.392(4) 0.06(3) Uiso 1 1 d D .
H2B H 0.079(4) -0.003(3) -0.414(5) 0.08(4) Uiso 1 1 d D .
C33 C 0.0492(8) 0.1775(2) -0.5363(4) 0.0391(18) Uani 1 1 d . .
C34 C 0.0356(8) 0.1849(2) -0.6262(4) 0.0429(19) Uani 1 1 d . .
C35 C 0.1196(8) 0.1493(2) -0.6616(4) 0.045(2) Uani 1 1 d . .
C36 C 0.1415(9) 0.1420(3) -0.7395(4) 0.060(2) Uani 1 1 d . .
H36 H 0.1049 0.1600 -0.7761 0.072 Uiso 1 1 calc R .
C37 C 0.2178(9) 0.1077(3) -0.7618(5) 0.064(2) Uani 1 1 d . .
H37 H 0.2314 0.1024 -0.8136 0.077 Uiso 1 1 calc R .
C38 C 0.2746(9) 0.0812(3) -0.7074(5) 0.056(2) Uani 1 1 d . .
H38 H 0.3271 0.0584 -0.7230 0.067 Uiso 1 1 calc R .
C39 C 0.2534(7) 0.0887(2) -0.6303(4) 0.0429(19) Uani 1 1 d . .
H39 H 0.2904 0.0707 -0.5938 0.051 Uiso 1 1 calc R .
C40 C 0.1763(7) 0.1233(2) -0.6075(4) 0.0332(17) Uani 1 1 d . .
C41 C 0.1420(7) 0.1367(2) -0.5254(4) 0.0353(17) Uani 1 1 d . .
C42 C 0.0416(7) 0.1063(2) -0.4866(3) 0.0316(16) Uani 1 1 d . .
C43 C 0.0724(8) 0.0660(2) -0.4640(4) 0.045(2) Uani 1 1 d . .
H43 H 0.1623 0.0554 -0.4723 0.054 Uiso 1 1 calc R .
C44 C -0.0295(8) 0.0415(2) -0.4291(4) 0.0411(18) Uani 1 1 d . .
C45 C -0.1647(8) 0.0592(2) -0.4163(4) 0.0408(18) Uani 1 1 d . .
C46 C -0.1940(8) 0.0989(2) -0.4406(4) 0.0430(19) Uani 1 1 d . .
H46 H -0.2840 0.1098 -0.4338 0.052 Uiso 1 1 calc R .
C47 C -0.0910(7) 0.12237(19) -0.4748(4) 0.0332(17) Uani 1 1 d . .
C48 C -0.1070(7) 0.1673(2) -0.5040(4) 0.0348(17) Uani 1 1 d . .
C49 C -0.1948(8) 0.1685(2) -0.5748(4) 0.0380(18) Uani 1 1 d . .
C50 C -0.3408(9) 0.1606(2) -0.5790(5) 0.052(2) Uani 1 1 d . .
H50 H -0.3916 0.1544 -0.5348 0.063 Uiso 1 1 calc R .
C51 C -0.4072(9) 0.1619(3) -0.6489(6) 0.065(2) Uani 1 1 d . .
H51 H -0.5032 0.1563 -0.6519 0.078 Uiso 1 1 calc R .
C52 C -0.3336(10) 0.1716(3) -0.7145(5) 0.067(2) Uani 1 1 d . .
H52 H -0.3798 0.1727 -0.7615 0.080 Uiso 1 1 calc R .
C53 C -0.1908(9) 0.1797(2) -0.7101(5) 0.054(2) Uani 1 1 d . .
H53 H -0.1406 0.1861 -0.7543 0.065 Uiso 1 1 calc R .
C54 C -0.1214(8) 0.1781(2) -0.6396(5) 0.0414(19) Uani 1 1 d . .
C55 C 0.1110(8) 0.2162(2) -0.4952(4) 0.055(2) Uani 1 1 d . .
H55A H 0.2047 0.2214 -0.5138 0.082 Uiso 1 1 calc GR .
H55B H 0.1139 0.2113 -0.4409 0.082 Uiso 1 1 calc GR .
H55C H 0.0524 0.2398 -0.5056 0.082 Uiso 1 1 calc GR .
C56 C 0.0809(9) 0.2264(2) -0.6607(5) 0.058(2) Uani 1 1 d . .
H56A H 0.0414 0.2484 -0.6293 0.069 Uiso 1 1 calc R .
H56B H 0.0387 0.2288 -0.7112 0.069 Uiso 1 1 calc R .
C57 C 0.2426(10) 0.2344(3) -0.6688(6) 0.089(3) Uani 1 1 d . .
H57A H 0.2877 0.2293 -0.6198 0.106 Uiso 1 1 calc R .
H57B H 0.2814 0.2149 -0.7055 0.106 Uiso 1 1 calc R .
C58 C 0.2760(13) 0.2774(4) -0.6944(8) 0.144(6) Uani 1 1 d . .
H58A H 0.2117 0.2855 -0.7342 0.216 Uiso 1 1 calc GR .
H58B H 0.3709 0.2784 -0.7135 0.216 Uiso 1 1 calc GR .
H58C H 0.2667 0.2961 -0.6518 0.216 Uiso 1 1 calc GR .
C59 C 0.2837(7) 0.1403(2) -0.4813(4) 0.0417(18) Uani 1 1 d . .
H59A H 0.3386 0.1157 -0.4929 0.050 Uiso 1 1 calc R .
H59B H 0.3346 0.1637 -0.5023 0.050 Uiso 1 1 calc R .
C60 C 0.2814(8) 0.1452(3) -0.3949(4) 0.056(2) Uani 1 1 d . .
H60A H 0.2184 0.1248 -0.3726 0.067 Uiso 1 1 calc R .
H60B H 0.2463 0.1725 -0.3817 0.067 Uiso 1 1 calc R .
C61 C 0.4275(9) 0.1396(3) -0.3626(5) 0.078(3) Uani 1 1 d . .
H61A H 0.4883 0.1609 -0.3824 0.117 Uiso 1 1 calc GR .
H61B H 0.4633 0.1130 -0.3772 0.117 Uiso 1 1 calc GR .
H61C H 0.4240 0.1415 -0.3077 0.117 Uiso 1 1 calc GR .
C62 C -0.1698(9) 0.1951(2) -0.4409(4) 0.055(2) Uani 1 1 d . .
H62A H -0.1530 0.2236 -0.4557 0.067 Uiso 1 1 calc R .
H62B H -0.2712 0.1909 -0.4411 0.067 Uiso 1 1 calc R .
C63 C -0.1197(10) 0.1901(3) -0.3594(4) 0.066(3) Uani 1 1 d . .
H63A H -0.1422 0.1624 -0.3415 0.079 Uiso 1 1 calc R .
H63B H -0.0180 0.1934 -0.3576 0.079 Uiso 1 1 calc R .
C64 C -0.1876(14) 0.2215(4) -0.3072(5) 0.137(5) Uani 1 1 d . .
H64A H -0.2881 0.2206 -0.3138 0.205 Uiso 1 1 calc GR .
H64B H -0.1535 0.2486 -0.3198 0.205 Uiso 1 1 calc GR .
H64C H -0.1645 0.2152 -0.2549 0.205 Uiso 1 1 calc GR .
Br5 Br -0.41899(10) 0.71332(3) -0.04979(7) 0.0884(4) Uani 1 1 d . .
N4 N -0.1162(7) 0.73331(18) -0.0997(4) 0.0573(19) Uani 1 1 d . .
H4A H -0.0356 0.7419 -0.1158 0.069 Uiso 1 1 calc R .
H4B H -0.1890 0.7491 -0.1028 0.069 Uiso 1 1 calc R .
C97 C 0.0100(7) 0.5560(2) 0.0078(4) 0.0378(18) Uani 1 1 d . .
C98 C 0.0909(7) 0.5957(2) -0.0246(4) 0.0361(18) Uani 1 1 d . .
C99 C -0.0276(7) 0.6276(2) -0.0363(4) 0.0333(17) Uani 1 1 d . .
C100 C -0.0136(8) 0.6680(2) -0.0632(4) 0.0411(18) Uani 1 1 d . .
H100 H 0.0752 0.6775 -0.0776 0.049 Uiso 1 1 calc R .
C101 C -0.1286(8) 0.6944(2) -0.0692(4) 0.0427(19) Uani 1 1 d . .
C102 C -0.2587(8) 0.6779(2) -0.0450(4) 0.048(2) Uani 1 1 d . .
C103 C -0.2747(8) 0.6385(2) -0.0189(4) 0.0462(19) Uani 1 1 d . .
H103 H -0.3631 0.6291 -0.0036 0.055 Uiso 1 1 calc R .
C104 C -0.1594(7) 0.6122(2) -0.0151(4) 0.0332(17) Uani 1 1 d . .
C105 C -0.1555(7) 0.5677(2) 0.0119(4) 0.0327(17) Uani 1 1 d . .
C106 C -0.1910(7) 0.56395(19) 0.0963(4) 0.0345(17) Uani 1 1 d . .
C107 C -0.3265(8) 0.5676(2) 0.1299(4) 0.055(2) Uani 1 1 d . .
H107 H -0.4052 0.5730 0.0996 0.066 Uiso 1 1 calc R .
C108 C -0.3401(10) 0.5630(3) 0.2096(5) 0.064(3) Uani 1 1 d . .
H108 H -0.4279 0.5660 0.2327 0.077 Uiso 1 1 calc R .
C109 C -0.2253(10) 0.5541(3) 0.2527(5) 0.065(3) Uani 1 1 d . .
H109 H -0.2368 0.5505 0.3052 0.078 Uiso 1 1 calc R .
C110 C -0.0900(9) 0.5501(2) 0.2213(5) 0.056(2) Uani 1 1 d . .
H110 H -0.0125 0.5445 0.2524 0.067 Uiso 1 1 calc R .
C111 C -0.0743(7) 0.5548(2) 0.1412(4) 0.0357(17) Uani 1 1 d . .
C112 C 0.0603(7) 0.5506(2) 0.0940(4) 0.0402(18) Uani 1 1 d . .
C113 C 0.1582(8) 0.5870(2) 0.1064(5) 0.0410(19) Uani 1 1 d . .
C114 C 0.2273(9) 0.5972(3) 0.1749(5) 0.059(2) Uani 1 1 d . .
H114 H 0.2112 0.5821 0.2194 0.070 Uiso 1 1 calc R .
C115 C 0.3197(9) 0.6302(3) 0.1748(5) 0.061(2) Uani 1 1 d . .
H115 H 0.3666 0.6371 0.2199 0.073 Uiso 1 1 calc R .
C116 C 0.3441(8) 0.6533(3) 0.1095(5) 0.060(2) Uani 1 1 d . .
H116 H 0.4067 0.6754 0.1106 0.072 Uiso 1 1 calc R .
C117 C 0.2746(8) 0.6430(2) 0.0425(4) 0.048(2) Uani 1 1 d . .
H117 H 0.2910 0.6582 -0.0018 0.058 Uiso 1 1 calc R .
C118 C 0.1797(7) 0.6098(2) 0.0409(4) 0.0374(17) Uani 1 1 d . .
C119 C 0.0369(8) 0.5184(2) -0.0416(4) 0.058(2) Uani 1 1 d . .
H11A H -0.0036 0.5227 -0.0914 0.087 Uiso 1 1 calc GR .
H11B H -0.0054 0.4945 -0.0182 0.087 Uiso 1 1 calc GR .
H11C H 0.1367 0.5141 -0.0465 0.087 Uiso 1 1 calc GR .
C120 C 0.1769(8) 0.5920(2) -0.1008(4) 0.053(2) Uani 1 1 d . .
H12A H 0.1180 0.5780 -0.1382 0.064 Uiso 1 1 calc R .
H12B H 0.1943 0.6197 -0.1199 0.064 Uiso 1 1 calc R .
C121 C 0.3186(8) 0.5692(3) -0.0973(5) 0.061(2) Uani 1 1 d . .
H12C H 0.3726 0.5800 -0.0545 0.073 Uiso 1 1 calc R .
H12D H 0.3008 0.5401 -0.0872 0.073 Uiso 1 1 calc R .
C122 C 0.4043(11) 0.5726(4) -0.1672(6) 0.123(5) Uani 1 1 d . U
H12E H 0.3611 0.5569 -0.2076 0.185 Uiso 1 1 calc GR .
H12F H 0.4972 0.5620 -0.1574 0.185 Uiso 1 1 calc GR .
H12G H 0.4106 0.6011 -0.1822 0.185 Uiso 1 1 calc GR .
C123 C 0.1330(8) 0.5093(2) 0.1164(5) 0.051(2) Uani 1 1 d . .
H12H H 0.1282 0.5067 0.1718 0.061 Uiso 1 1 calc R .
H12I H 0.0775 0.4869 0.0950 0.061 Uiso 1 1 calc R .
C124 C 0.2885(8) 0.5025(3) 0.0921(6) 0.073(3) Uani 1 1 d . .
H12J H 0.2944 0.5030 0.0366 0.088 Uiso 1 1 calc R .
H12K H 0.3454 0.5251 0.1117 0.088 Uiso 1 1 calc R .
C125 C 0.3468(11) 0.4632(3) 0.1201(7) 0.118(5) Uani 1 1 d . .
H12L H 0.3402 0.4622 0.1750 0.176 Uiso 1 1 calc GR .
H12M H 0.4440 0.4610 0.1050 0.176 Uiso 1 1 calc GR .
H12N H 0.2944 0.4405 0.0985 0.176 Uiso 1 1 calc GR .
C126 C -0.2591(8) 0.5425(2) -0.0377(4) 0.0456(19) Uani 1 1 d . .
H12O H -0.3443 0.5589 -0.0433 0.055 Uiso 1 1 calc R .
H12P H -0.2177 0.5399 -0.0883 0.055 Uiso 1 1 calc R .
C127 C -0.3024(10) 0.4999(2) -0.0118(5) 0.067(3) Uani 1 1 d . .
H12Q H -0.2184 0.4837 -0.0016 0.081 Uiso 1 1 calc R .
H12R H -0.3549 0.5022 0.0358 0.081 Uiso 1 1 calc R .
C128 C -0.3917(10) 0.4776(3) -0.0700(6) 0.090(3) Uani 1 1 d . .
H12S H -0.4175 0.4508 -0.0504 0.135 Uiso 1 1 calc GR .
H12T H -0.3390 0.4742 -0.1167 0.135 Uiso 1 1 calc GR .
H12U H -0.4754 0.4934 -0.0802 0.135 Uiso 1 1 calc GR .

loop_
_atom_site_aniso_label
_atom_site_aniso_U_11
_atom_site_aniso_U_22
_atom_site_aniso_U_33
_atom_site_aniso_U_23
_atom_site_aniso_U_13
_atom_site_aniso_U_12
Br1 0.0511(6) 0.0715(7) 0.1108(8) -0.0327(6) 0.0035(5) -0.0161(5)
N1 0.052(6) 0.052(5) 0.097(7) -0.017(5) -0.017(5) 0.004(5)
C1 0.047(5) 0.041(5) 0.040(5) 0.008(3) -0.010(4) -0.002(4)
C1G 0.052(5) 0.053(5) 0.060(6) -0.013(4) -0.023(4) 0.013(4)
C2 0.039(5) 0.041(4) 0.042(5) -0.003(3) -0.002(4) -0.002(4)
C3 0.038(5) 0.039(4) 0.041(5) -0.003(4) -0.005(4) -0.002(4)
C4 0.037(5) 0.056(5) 0.069(6) -0.001(4) -0.005(4) 0.008(4)
C5 0.038(5) 0.062(6) 0.073(7) 0.008(5) -0.012(5) 0.009(4)
C6 0.038(5) 0.080(7) 0.068(6) 0.007(5) -0.014(4) 0.006(5)
C7 0.058(6) 0.073(6) 0.052(6) -0.006(5) -0.011(5) -0.006(5)
C8 0.029(4) 0.053(5) 0.048(5) -0.002(4) -0.009(4) -0.003(4)
C10 0.043(5) 0.038(4) 0.048(5) -0.003(4) 0.001(4) -0.001(4)
C11 0.068(7) 0.066(6) 0.058(6) -0.007(5) -0.007(5) -0.009(5)
C12 0.085(8) 0.064(6) 0.055(6) -0.019(5) 0.006(6) -0.016(6)
C13 0.068(7) 0.083(7) 0.069(7) -0.027(5) 0.025(6) -0.017(6)
C14 0.053(6) 0.065(6) 0.063(6) -0.028(5) -0.001(5) -0.004(5)
C15 0.039(5) 0.049(5) 0.038(5) -0.004(4) -0.002(4) -0.001(4)
C16 0.039(5) 0.043(5) 0.051(5) -0.010(4) -0.007(4) 0.005(4)
C17 0.041(5) 0.040(4) 0.041(5) -0.004(3) 0.001(4) -0.004(4)
C18 0.037(5) 0.059(5) 0.051(5) -0.012(4) -0.001(4) 0.009(4)
C19 0.044(5) 0.049(5) 0.042(5) -0.011(4) -0.010(4) -0.009(4)
C20 0.042(5) 0.044(5) 0.045(5) -0.007(4) -0.020(4) 0.002(4)
C21 0.039(5) 0.045(5) 0.044(5) -0.007(4) -0.010(4) 0.011(4)
C22 0.035(4) 0.040(4) 0.029(4) 0.003(3) -0.008(3) -0.003(4)
C23 0.075(6) 0.038(4) 0.067(6) 0.017(4) 0.002(5) -0.005(4)
C24 0.059(6) 0.061(5) 0.042(5) -0.005(4) 0.001(4) -0.015(5)
C25 0.063(6) 0.085(7) 0.063(6) 0.007(5) 0.005(5) -0.016(5)
C26 0.072(7) 0.107(8) 0.090(8) -0.001(6) 0.025(6) 0.003(6)
C27 0.066(6) 0.044(5) 0.070(6) -0.018(4) -0.013(5) -0.006(5)
C28 0.071(7) 0.071(6) 0.100(8) -0.011(5) -0.013(6) -0.032(6)
C29 0.100(9) 0.089(8) 0.152(11) -0.020(8) -0.003(8) -0.047(7)
C30 0.045(5) 0.036(4) 0.049(5) -0.006(4) -0.006(4) -0.003(4)
C31 0.060(6) 0.066(6) 0.101(8) -0.017(5) -0.027(6) 0.012(5)
C32 0.151(12) 0.070(7) 0.189(13) 0.001(8) -0.086(10) 0.047(8)
Br3 0.0638(6) 0.0684(6) 0.1095(8) -0.0328(6) 0.0149(6) 0.0139(5)
N3 0.082(7) 0.031(4) 0.073(6) -0.007(4) 0.012(5) -0.007(5)
C65 0.032(4) 0.037(4) 0.038(4) -0.003(3) -0.006(3) 0.000(3)
C66 0.042(5) 0.032(4) 0.036(4) -0.001(3) -0.001(4) -0.002(3)
C67 0.035(4) 0.030(4) 0.036(4) -0.007(3) 0.001(3) 0.005(3)
C68 0.040(5) 0.051(5) 0.058(5) -0.005(4) 0.000(4) -0.010(4)
C69 0.045(5) 0.036(4) 0.054(5) -0.019(4) -0.007(4) 0.009(4)
C70 0.055(5) 0.033(4) 0.041(5) -0.004(4) -0.010(4) 0.002(4)
C71 0.039(5) 0.035(4) 0.043(5) 0.000(3) -0.005(4) -0.008(4)
C72 0.033(4) 0.036(4) 0.036(4) 0.003(3) -0.007(3) -0.006(3)
C73 0.032(4) 0.034(4) 0.032(4) 0.000(3) 0.002(3) 0.004(3)
C74 0.030(4) 0.035(4) 0.039(5) 0.005(3) 0.001(3) 0.007(3)
C75 0.049(5) 0.049(5) 0.042(5) 0.009(4) -0.007(4) -0.005(4)
C76 0.050(5) 0.050(5) 0.063(6) 0.010(4) 0.000(5) -0.004(4)
C77 0.069(6) 0.059(5) 0.039(5) 0.012(4) 0.006(4) 0.006(5)
C78 0.060(5) 0.041(5) 0.040(5) 0.001(4) 0.004(4) -0.001(4)
C79 0.046(5) 0.026(4) 0.042(5) 0.001(3) 0.006(4) 0.003(3)
C80 0.051(5) 0.025(4) 0.034(4) -0.004(3) 0.004(4) 0.005(4)
C81 0.040(5) 0.030(4) 0.049(5) 0.004(4) -0.008(4) -0.002(4)
C82 0.064(6) 0.052(5) 0.040(5) -0.007(4) -0.003(5) 0.004(5)
C83 0.047(6) 0.075(6) 0.064(6) -0.007(5) -0.026(5) 0.008(5)
C84 0.035(5) 0.074(6) 0.070(7) -0.017(5) -0.014(5) 0.001(4)
C85 0.041(5) 0.065(5) 0.050(5) -0.014(4) 0.004(4) -0.011(4)
C86 0.031(4) 0.033(4) 0.051(5) 0.000(4) -0.006(4) -0.005(4)
C87 0.065(6) 0.038(4) 0.051(5) 0.001(4) -0.008(4) 0.018(4)
C88 0.056(5) 0.036(4) 0.045(5) 0.003(3) 0.004(4) -0.022(4)
C89 0.090(7) 0.048(5) 0.052(5) 0.000(4) 0.013(5) -0.021(5)
C90 0.128(10) 0.052(6) 0.101(8) 0.018(5) 0.033(7) -0.015(6)
C91 0.023(4) 0.056(5) 0.043(5) 0.001(4) -0.009(3) -0.001(4)
C92 0.051(6) 0.060(6) 0.060(6) 0.004(4) -0.008(4) -0.012(4)
C93 0.066(6) 0.087(6) 0.057(6) -0.002(5) -0.029(5) -0.004(5)
C94 0.046(5) 0.035(4) 0.053(5) -0.009(4) -0.001(4) 0.003(4)
C95 0.060(6) 0.047(5) 0.066(6) -0.001(4) 0.004(5) 0.010(4)
C96 0.107(9) 0.082(7) 0.063(6) -0.012(5) 0.013(6) 0.038(6)
Br2 0.0569(6) 0.0686(6) 0.0747(6) 0.0158(5) 0.0012(5) -0.0201(5)
N2 0.068(6) 0.042(5) 0.066(5) 0.017(4) 0.001(5) 0.004(5)
C33 0.047(5) 0.035(4) 0.036(4) 0.002(3) -0.007(4) -0.002(4)
C34 0.051(5) 0.041(4) 0.036(4) 0.010(3) 0.000(4) 0.000(4)
C35 0.046(5) 0.050(5) 0.040(5) 0.011(4) 0.012(4) -0.003(4)
C36 0.061(6) 0.079(6) 0.040(5) 0.015(4) -0.012(4) 0.006(5)
C37 0.071(6) 0.089(7) 0.032(5) 0.000(5) 0.000(5) 0.008(6)
C38 0.053(6) 0.059(6) 0.055(6) -0.015(5) 0.010(5) 0.002(5)
C39 0.042(5) 0.042(5) 0.045(5) -0.001(4) 0.005(4) -0.002(4)
C40 0.028(4) 0.041(4) 0.031(4) 0.005(3) 0.001(3) -0.003(3)
C41 0.040(4) 0.034(4) 0.033(4) 0.003(3) -0.003(3) -0.004(4)
C42 0.042(5) 0.029(4) 0.024(4) 0.002(3) -0.008(3) 0.002(3)
C43 0.046(5) 0.050(5) 0.040(5) 0.000(4) 0.004(4) 0.002(4)
C44 0.053(5) 0.040(5) 0.031(4) -0.004(3) -0.008(4) 0.004(4)
C45 0.048(5) 0.036(4) 0.038(4) 0.001(3) -0.007(4) -0.002(4)
C46 0.039(5) 0.047(5) 0.043(5) 0.001(4) -0.007(4) -0.003(4)
C47 0.037(4) 0.033(4) 0.029(4) 0.001(3) -0.004(3) 0.003(3)
C48 0.034(4) 0.039(4) 0.030(4) 0.001(3) 0.002(3) 0.008(3)
C49 0.036(5) 0.030(4) 0.048(5) 0.001(3) -0.008(4) 0.003(4)
C50 0.053(6) 0.051(5) 0.054(6) 0.008(4) -0.001(5) 0.001(4)
C51 0.042(5) 0.073(6) 0.079(7) 0.011(5) -0.020(5) -0.001(5)
C52 0.073(7) 0.074(6) 0.053(6) 0.015(5) -0.033(5) -0.010(5)
C53 0.058(6) 0.052(5) 0.051(6) 0.019(4) -0.013(5) -0.006(5)
C54 0.049(5) 0.020(4) 0.055(5) 0.001(3) -0.011(4) 0.002(4)
C55 0.060(5) 0.040(5) 0.064(6) -0.010(4) -0.015(4) -0.008(5)
C56 0.058(6) 0.046(5) 0.069(6) 0.019(4) -0.009(5) -0.008(4)
C57 0.073(7) 0.090(7) 0.103(8) 0.049(6) -0.015(6) -0.024(6)
C58 0.131(11) 0.133(11) 0.167(12) 0.077(9) -0.048(9) -0.090(9)
C59 0.038(4) 0.052(5) 0.035(4) 0.006(3) -0.004(3) 0.005(4)
C60 0.049(5) 0.075(6) 0.044(5) -0.012(4) -0.017(4) 0.007(5)
C61 0.050(6) 0.124(8) 0.060(6) -0.015(5) -0.024(4) 0.024(6)
C62 0.067(6) 0.051(5) 0.049(5) -0.007(4) -0.002(4) 0.023(4)
C63 0.095(7) 0.062(5) 0.040(5) 0.001(4) 0.000(5) 0.020(5)
C64 0.224(16) 0.129(11) 0.058(7) -0.035(7) 0.004(8) 0.058(10)
Br5 0.0519(6) 0.0638(6) 0.1494(10) 0.0303(7) 0.0035(6) 0.0213(5)
N4 0.046(4) 0.036(4) 0.090(5) 0.022(3) -0.012(4) -0.005(3)
C97 0.033(4) 0.035(4) 0.045(5) -0.007(3) 0.003(4) 0.005(3)
C98 0.039(4) 0.036(4) 0.034(4) 0.003(3) -0.003(4) -0.001(4)
C99 0.028(4) 0.034(4) 0.038(4) -0.005(3) -0.005(3) -0.004(3)
C100 0.039(5) 0.041(4) 0.044(5) 0.006(4) -0.006(4) -0.007(4)
C101 0.043(5) 0.036(4) 0.049(5) 0.000(4) -0.012(4) -0.010(4)
C102 0.040(5) 0.043(5) 0.061(5) 0.004(4) -0.008(4) 0.011(4)
C103 0.041(5) 0.040(5) 0.058(5) -0.001(4) -0.003(4) -0.003(4)
C104 0.035(4) 0.028(4) 0.037(4) 0.002(3) -0.007(3) 0.000(3)
C105 0.030(4) 0.032(4) 0.036(5) 0.003(3) -0.003(3) -0.005(3)
C106 0.037(5) 0.029(4) 0.037(5) -0.003(3) 0.000(4) 0.004(3)
C107 0.047(5) 0.074(6) 0.044(5) 0.000(4) -0.004(4) 0.010(4)
C108 0.057(6) 0.082(7) 0.054(6) 0.000(5) 0.013(5) 0.011(5)
C109 0.075(7) 0.082(7) 0.039(5) 0.008(4) 0.012(5) 0.009(5)
C110 0.064(6) 0.059(5) 0.046(5) 0.004(4) -0.011(4) 0.000(5)
C111 0.034(4) 0.035(4) 0.039(5) 0.001(3) -0.008(4) 0.004(3)
C112 0.043(5) 0.036(4) 0.042(5) 0.004(3) -0.008(4) 0.008(4)
C113 0.033(4) 0.032(4) 0.059(6) 0.003(4) -0.007(4) 0.005(4)
C114 0.061(6) 0.066(6) 0.049(6) 0.004(4) -0.028(5) 0.001(5)
C115 0.052(5) 0.070(6) 0.060(6) -0.003(5) -0.034(4) 0.000(5)
C116 0.038(5) 0.053(5) 0.088(7) -0.002(5) -0.027(5) -0.015(4)
C117 0.039(5) 0.051(5) 0.055(5) 0.009(4) -0.006(4) -0.007(4)
C118 0.028(4) 0.036(4) 0.048(5) -0.006(4) -0.010(4) 0.003(3)
C119 0.057(5) 0.049(5) 0.068(5) -0.022(4) 0.006(4) 0.005(4)
C120 0.043(5) 0.060(5) 0.058(6) 0.002(4) 0.010(4) 0.004(4)
C121 0.044(5) 0.077(6) 0.061(6) 0.001(5) -0.001(4) 0.010(5)
C122 0.092(8) 0.190(11) 0.088(8) 0.057(8) 0.046(7) 0.083(8)
C123 0.043(5) 0.034(4) 0.075(6) 0.020(4) 0.002(4) 0.009(4)
C124 0.042(5) 0.062(6) 0.116(8) 0.017(5) 0.007(5) 0.032(4)
C125 0.075(7) 0.090(8) 0.188(13) 0.065(8) 0.036(8) 0.049(7)
C126 0.045(5) 0.041(4) 0.051(5) 0.005(4) -0.013(4) -0.010(4)
C127 0.066(6) 0.043(5) 0.092(7) 0.001(5) -0.025(5) -0.003(5)
C128 0.075(7) 0.069(6) 0.126(9) -0.018(6) -0.042(7) -0.021(6)

loop_
_atom_type_symbol
_atom_type_description
_atom_type_scat_dispersion_real
_atom_type_scat_dispersion_imag
_atom_type_scat_source
C C 0.0033 0.0016 'International Tables Vol C Tables 4.2.6.8 and 6.1.1.4'
H H 0.0000 0.0000 'International Tables Vol C Tables 4.2.6.8 and 6.1.1.4'
Br Br -0.2901 2.4595 'International Tables Vol C Tables 4.2.6.8 and 6.1.1.4'
N N 0.0061 0.0033 'International Tables Vol C Tables 4.2.6.8 and 6.1.1.4'

loop_
_geom_angle_atom_site_label_1
_geom_angle_atom_site_label_2
_geom_angle_atom_site_label_3
_geom_angle
H1A N1 H1B 101(9)
C20 N1 H1A 113(5)
C20 N1 H1B 117(7)
C16 C1 C2 106.1(5)
C23 C1 C2 110.8(6)
C23 C1 C16 114.0(6)
C23 C1 C30 113.9(6)
C30 C1 C2 105.9(5)
C30 C1 C16 105.6(6)
H1GA C1G H1GB 107.3
C16 C1G H1GA 108.0
C16 C1G H1GB 108.0
C31 C1G H1GA 108.0
C31 C1G H1GB 108.0
C31 C1G C16 117.1(6)
C3 C2 C1 104.2(5)
C3 C2 C24 108.3(6)
C22 C2 C1 103.8(5)
C22 C2 C3 110.8(6)
C22 C2 C24 109.3(6)
C24 C2 C1 120.1(6)
C4 C3 C2 127.6(7)
C4 C3 C8 120.4(7)
C8 C3 C2 112.0(6)
C3 C4 H4 119.7
C3 C4 C5 120.7(8)
C5 C4 H4 119.7
C4 C5 H5 120.3
C6 C5 C4 119.4(8)
C6 C5 H5 120.3
C5 C6 H6 119.2
C5 C6 C7 121.5(8)
C7 C6 H6 119.2
C6 C7 H7 120.7
C6 C7 C8 118.5(8)
C8 C7 H7 120.7
C3 C8 C7 119.5(7)
C3 C8 C30 112.7(7)
C7 C8 C30 127.8(7)
C11 C10 C30 126.8(7)
C15 C10 C11 119.4(7)
C15 C10 C30 113.7(7)
C10 C11 H11 120.9
C12 C11 C10 118.3(8)
C12 C11 H11 120.9
C11 C12 H12 119.0
C13 C12 C11 121.9(9)
C13 C12 H12 119.0
C12 C13 H13 120.5
C12 C13 C14 119.1(8)
C14 C13 H13 120.5
C13 C14 H14 119.7
C13 C14 C15 120.6(8)
C15 C14 H14 119.7
C10 C15 C14 120.7(7)
C10 C15 C16 110.5(6)
C14 C15 C16 128.7(7)
C1G C16 C1 116.6(6)
C15 C16 C1 106.2(6)
C15 C16 C1G 111.0(6)
C15 C16 C17 109.6(6)
C17 C16 C1 104.4(6)
C17 C16 C1G 108.7(6)
C18 C17 C16 128.4(7)
C22 C17 C16 112.2(6)
C22 C17 C18 119.2(6)
C17 C18 H18 119.8
C19 C18 C17 120.4(7)
C19 C18 H18 119.8
C18 C19 Br1 119.8(6)
C18 C19 C20 122.3(7)
C20 C19 Br1 118.0(5)
N1 C20 C19 122.8(8)
N1 C20 C21 120.3(8)
C21 C20 C19 116.9(6)
C20 C21 H21 119.9
C20 C21 C22 120.1(7)
C22 C21 H21 119.9
C17 C22 C2 113.3(6)
C17 C22 C21 121.0(7)
C21 C22 C2 125.6(7)
C1 C23 H23A 109.5
C1 C23 H23B 109.5
C1 C23 H23C 109.5
H23A C23 H23B 109.5
H23A C23 H23C 109.5
H23B C23 H23C 109.5
C2 C24 H24A 107.6
C2 C24 H24B 107.6
H24A C24 H24B 107.0
C25 C24 C2 118.9(7)
C25 C24 H24A 107.6
C25 C24 H24B 107.6
C24 C25 H25A 109.1
C24 C25 H25B 109.1
C24 C25 C26 112.4(7)
H25A C25 H25B 107.9
C26 C25 H25A 109.1
C26 C25 H25B 109.1
C25 C26 H26A 109.5
C25 C26 H26B 109.5
C25 C26 H26C 109.5
H26A C26 H26B 109.5
H26A C26 H26C 109.5
H26B C26 H26C 109.5
H27A C27 H27B 107.1
C28 C27 H27A 107.7
C28 C27 H27B 107.7
C28 C27 C30 118.3(7)
C30 C27 H27A 107.7
C30 C27 H27B 107.7
C27 C28 H28A 109.3
C27 C28 H28B 109.3
H28A C28 H28B 107.9
C29 C28 C27 111.8(8)
C29 C28 H28A 109.3
C29 C28 H28B 109.3
C28 C29 H29A 109.5
C28 C29 H29B 109.5
C28 C29 H29C 109.5
H29A C29 H29B 109.5
H29A C29 H29C 109.5
H29B C29 H29C 109.5
C1 C30 C27 118.4(6)
C8 C30 C1 105.0(6)
C8 C30 C10 109.3(6)
C8 C30 C27 112.0(6)
C10 C30 C1 103.8(6)
C10 C30 C27 107.7(6)
C1G C31 H31A 109.0
C1G C31 H31B 109.0
H31A C31 H31B 107.8
C32 C31 C1G 113.0(8)
C32 C31 H31A 109.0
C32 C31 H31B 109.0
C31 C32 H32A 109.5
C31 C32 H32B 109.5
C31 C32 H32C 109.5
H32A C32 H32B 109.5
H32A C32 H32C 109.5
H32B C32 H32C 109.5
H3A N3 H3B 114(8)
C70 N3 H3A 124(5)
C70 N3 H3B 117(6)
C73 C65 C66 106.0(5)
C80 C65 C66 106.6(5)
C80 C65 C73 105.9(5)
C87 C65 C66 113.4(6)
C87 C65 C73 112.3(6)
C87 C65 C80 112.0(5)
C67 C66 C65 103.6(5)
C67 C66 C88 109.5(5)
C86 C66 C65 104.2(5)
C86 C66 C67 107.4(6)
C86 C66 C88 113.1(6)
C88 C66 C65 118.1(6)
C68 C67 C66 127.4(6)
C68 C67 C72 119.3(6)
C72 C67 C66 113.0(6)
C67 C68 H68 120.3
C67 C68 C69 119.5(7)
C69 C68 H68 120.3
C68 C69 Br3 118.7(6)
C68 C69 C70 122.0(7)
C70 C69 Br3 119.3(5)
N3 C70 C69 121.5(7)
N3 C70 C71 120.9(7)
C69 C70 C71 117.5(6)
C70 C71 H71 119.6
C72 C71 C70 120.8(7)
C72 C71 H71 119.6
C67 C72 C73 112.4(5)
C71 C72 C67 120.7(6)
C71 C72 C73 126.9(6)
C72 C73 C65 104.5(5)
C72 C73 C74 112.2(5)
C72 C73 C91 109.4(6)
C74 C73 C65 103.6(5)
C91 C73 C65 117.9(6)
C91 C73 C74 109.2(5)
C75 C74 C73 127.8(7)
C75 C74 C79 120.1(6)
C79 C74 C73 112.0(6)
C74 C75 H75 119.7
C76 C75 C74 120.7(7)
C76 C75 H75 119.7
C75 C76 H76 120.3
C75 C76 C77 119.5(8)
C77 C76 H76 120.3
C76 C77 H77 119.6
C78 C77 C76 120.9(7)
C78 C77 H77 119.6
C77 C78 H78 120.3
C77 C78 C79 119.4(7)
C79 C78 H78 120.3
C74 C79 C78 119.4(7)
C74 C79 C80 112.5(6)
C78 C79 C80 128.1(7)
C79 C80 C65 104.9(5)
C79 C80 C94 108.8(5)
C81 C80 C65 104.1(5)
C81 C80 C79 111.8(6)
C81 C80 C94 107.4(6)
C94 C80 C65 119.8(6)
C82 C81 C80 128.9(7)
C82 C81 C86 118.7(7)
C86 C81 C80 112.4(6)
C81 C82 H82 119.5
C81 C82 C83 121.1(7)
C83 C82 H82 119.5
C82 C83 H83 119.9
C84 C83 C82 120.2(8)
C84 C83 H83 119.9
C83 C84 H84 119.3
C83 C84 C85 121.3(8)
C85 C84 H84 119.3
C84 C85 H85 120.6
C84 C85 C86 118.8(7)
C86 C85 H85 120.6
C81 C86 C66 112.0(6)
C85 C86 C66 127.9(7)
C85 C86 C81 119.9(7)
C65 C87 H87A 109.5
C65 C87 H87B 109.5
C65 C87 H87C 109.5
H87A C87 H87B 109.5
H87A C87 H87C 109.5
H87B C87 H87C 109.5
C66 C88 H88A 108.3
C66 C88 H88B 108.3
H88A C88 H88B 107.4
C89 C88 C66 115.9(6)
C89 C88 H88A 108.3
C89 C88 H88B 108.3
C88 C89 H89A 109.4
C88 C89 H89B 109.4
H89A C89 H89B 108.0
C90 C89 C88 111.0(7)
C90 C89 H89A 109.4
C90 C89 H89B 109.4
C89 C90 H90A 109.5
C89 C90 H90B 109.5
C89 C90 H90C 109.5
H90A C90 H90B 109.5
H90A C90 H90C 109.5
H90B C90 H90C 109.5
C73 C91 H91A 107.7
C73 C91 H91B 107.7
H91A C91 H91B 107.1
C92 C91 C73 118.5(6)
C92 C91 H91A 107.7
C92 C91 H91B 107.7
C91 C92 H92A 109.4
C91 C92 H92B 109.4
C91 C92 C93 111.0(6)
H92A C92 H92B 108.0
C93 C92 H92A 109.4
C93 C92 H92B 109.4
C92 C93 H93A 109.5
C92 C93 H93B 109.5
C92 C93 H93C 109.5
H93A C93 H93B 109.5
H93A C93 H93C 109.5
H93B C93 H93C 109.5
C80 C94 H94A 107.6
C80 C94 H94B 107.6
H94A C94 H94B 107.0
C95 C94 C80 119.0(6)
C95 C94 H94A 107.6
C95 C94 H94B 107.6
C94 C95 H95A 109.3
C94 C95 H95B 109.3
H95A C95 H95B 108.0
C96 C95 C94 111.5(7)
C96 C95 H95A 109.3
C96 C95 H95B 109.3
C95 C96 H96A 109.5
C95 C96 H96B 109.5
C95 C96 H96C 109.5
H96A C96 H96B 109.5
H96A C96 H96C 109.5
H96B C96 H96C 109.5
H2A N2 H2B 119(9)
C44 N2 H2A 132(6)
C44 N2 H2B 107(7)
C34 C33 C41 106.6(5)
C34 C33 C48 107.4(6)
C41 C33 C48 107.1(5)
C55 C33 C34 111.4(5)
C55 C33 C41 113.6(6)
C55 C33 C48 110.4(6)
C35 C34 C33 104.1(5)
C35 C34 C56 110.8(6)
C54 C34 C33 102.0(5)
C54 C34 C35 109.8(6)
C54 C34 C56 109.8(6)
C56 C34 C33 119.7(6)
C36 C35 C34 126.8(7)
C40 C35 C34 112.7(6)
C40 C35 C36 120.5(7)
C35 C36 H36 120.4
C37 C36 C35 119.3(7)
C37 C36 H36 120.4
C36 C37 H37 119.8
C38 C37 C36 120.5(7)
C38 C37 H37 119.8
C37 C38 H38 119.9
C37 C38 C39 120.2(8)
C39 C38 H38 119.9
C38 C39 H39 120.2
C38 C39 C40 119.6(7)
C40 C39 H39 120.2
C35 C40 C39 120.0(6)
C35 C40 C41 112.8(6)
C39 C40 C41 127.2(6)
C40 C41 C33 103.8(5)
C40 C41 C59 107.5(5)
C42 C41 C33 104.0(5)
C42 C41 C40 111.4(5)
C42 C41 C59 111.6(5)
C59 C41 C33 118.4(6)
C43 C42 C41 126.7(6)
C47 C42 C41 113.2(6)
C47 C42 C43 120.2(6)
C42 C43 H43 119.6
C44 C43 C42 120.8(7)
C44 C43 H43 119.6
N2 C44 C43 122.5(8)
N2 C44 C45 119.6(8)
C43 C44 C45 117.8(6)
C44 C45 Br2 119.7(5)
C46 C45 Br2 119.9(6)
C46 C45 C44 120.5(7)
C45 C46 H46 119.9
C47 C46 C45 120.3(7)
C47 C46 H46 119.9
C42 C47 C46 120.4(6)
C42 C47 C48 113.3(6)
C46 C47 C48 126.3(6)
C47 C48 C33 102.5(5)
C47 C48 C62 110.4(5)
C49 C48 C33 102.6(5)
C49 C48 C47 110.7(6)
C49 C48 C62 111.2(6)
C62 C48 C33 118.9(6)
C50 C49 C48 125.9(7)
C54 C49 C48 114.1(7)
C54 C49 C50 120.0(7)
C49 C50 H50 120.3
C51 C50 C49 119.4(8)
C51 C50 H50 120.3
C50 C51 H51 119.5
C50 C51 C52 120.9(8)
C52 C51 H51 119.5
C51 C52 H52 120.2
C51 C52 C53 119.6(8)
C53 C52 H52 120.2
C52 C53 H53 119.8
C52 C53 C54 120.3(7)
C54 C53 H53 119.8
C49 C54 C34 113.8(7)
C49 C54 C53 119.9(7)
C53 C54 C34 126.2(7)
C33 C55 H55A 109.5
C33 C55 H55B 109.5
C33 C55 H55C 109.5
H55A C55 H55B 109.5
H55A C55 H55C 109.5
H55B C55 H55C 109.5
C34 C56 H56A 108.0
C34 C56 H56B 108.0
C34 C56 C57 117.0(7)
H56A C56 H56B 107.3
C57 C56 H56A 108.0
C57 C56 H56B 108.0
C56 C57 H57A 109.0
C56 C57 H57B 109.0
H57A C57 H57B 107.8
C58 C57 C56 112.8(9)
C58 C57 H57A 109.0
C58 C57 H57B 109.0
C57 C58 H58A 109.5
C57 C58 H58B 109.5
C57 C58 H58C 109.5
H58A C58 H58B 109.5
H58A C58 H58C 109.5
H58B C58 H58C 109.5
C41 C59 H59A 107.5
C41 C59 H59B 107.5
H59A C59 H59B 107.0
C60 C59 C41 119.2(6)
C60 C59 H59A 107.5
C60 C59 H59B 107.5
C59 C60 H60A 109.6
C59 C60 H60B 109.6
C59 C60 C61 110.2(6)
H60A C60 H60B 108.1
C61 C60 H60A 109.6
C61 C60 H60B 109.6
C60 C61 H61A 109.5
C60 C61 H61B 109.5
C60 C61 H61C 109.5
H61A C61 H61B 109.5
H61A C61 H61C 109.5
H61B C61 H61C 109.5
C48 C62 H62A 107.5
C48 C62 H62B 107.5
H62A C62 H62B 107.0
C63 C62 C48 119.4(6)
C63 C62 H62A 107.5
C63 C62 H62B 107.5
C62 C63 H63A 109.4
C62 C63 H63B 109.4
H63A C63 H63B 108.0
C64 C63 C62 111.3(7)
C64 C63 H63A 109.4
C64 C63 H63B 109.4
C63 C64 H64A 109.5
C63 C64 H64B 109.5
C63 C64 H64C 109.5
H64A C64 H64B 109.5
H64A C64 H64C 109.5
H64B C64 H64C 109.5
H4A N4 H4B 120.0
C101 N4 H4A 120.0
C101 N4 H4B 120.0
C98 C97 C105 107.1(5)
C112 C97 C98 106.2(5)
C112 C97 C105 106.0(5)
C119 C97 C98 111.3(5)
C119 C97 C105 112.1(6)
C119 C97 C112 113.7(6)
C99 C98 C97 103.5(5)
C99 C98 C120 108.7(6)
C118 C98 C97 104.1(5)
C118 C98 C99 108.1(5)
C118 C98 C120 112.4(6)
C120 C98 C97 119.2(6)
C100 C99 C98 127.0(6)
C104 C99 C98 112.4(6)
C104 C99 C100 120.5(6)
C99 C100 H100 119.1
C101 C100 C99 121.8(7)
C101 C100 H100 119.1
N4 C101 C100 121.7(7)
N4 C101 C102 122.7(7)
C100 C101 C102 115.5(6)
C101 C102 Br5 117.2(5)
C103 C102 Br5 119.3(6)
C103 C102 C101 123.5(7)
C102 C103 H103 120.0
C102 C103 C104 120.1(7)
C104 C103 H103 120.0
C99 C104 C105 113.5(6)
C103 C104 C99 118.5(6)
C103 C104 C105 128.0(6)
C104 C105 C97 103.4(5)
C104 C105 C106 111.9(5)
C104 C105 C126 108.1(6)
C106 C105 C97 103.9(5)
C106 C105 C126 111.2(6)
C126 C105 C97 118.1(6)
C107 C106 C105 126.7(7)
C111 C106 C105 112.9(6)
C111 C106 C107 120.4(7)
C106 C107 H107 120.5
C108 C107 C106 119.0(8)
C108 C107 H107 120.5
C107 C108 H108 120.0
C109 C108 C107 119.9(8)
C109 C108 H108 120.0
C108 C109 H109 118.7
C108 C109 C110 122.6(8)
C110 C109 H109 118.7
C109 C110 H110 120.9
C109 C110 C111 118.2(8)
C111 C110 H110 120.9
C106 C111 C110 119.8(7)
C106 C111 C112 112.5(6)
C110 C111 C112 127.7(7)
C111 C112 C97 104.5(6)
C111 C112 C123 108.2(6)
C113 C112 C97 103.5(5)
C113 C112 C111 111.6(6)
C113 C112 C123 111.1(6)
C123 C112 C97 117.8(6)
C114 C113 C112 126.2(7)
C118 C113 C112 112.8(7)
C118 C113 C114 120.9(7)
C113 C114 H114 120.7
C115 C114 C113 118.5(8)
C115 C114 H114 120.7
C114 C115 H115 119.2
C114 C115 C116 121.6(8)
C116 C115 H115 119.2
C115 C116 H116 120.4
C117 C116 C115 119.2(8)
C117 C116 H116 120.4
C116 C117 H117 119.8
C116 C117 C118 120.5(7)
C118 C117 H117 119.8
C113 C118 C98 113.0(6)
C113 C118 C117 119.2(7)
C117 C118 C98 127.7(7)
C97 C119 H11A 109.5
C97 C119 H11B 109.5
C97 C119 H11C 109.5
H11A C119 H11B 109.5
H11A C119 H11C 109.5
H11B C119 H11C 109.5
C98 C120 H12A 108.0
C98 C120 H12B 108.0
H12A C120 H12B 107.2
C121 C120 C98 117.4(6)
C121 C120 H12A 108.0
C121 C120 H12B 108.0
C120 C121 H12C 108.6
C120 C121 H12D 108.6
H12C C121 H12D 107.6
C122 C121 C120 114.5(7)
C122 C121 H12C 108.6
C122 C121 H12D 108.6
C121 C122 H12E 109.5
C121 C122 H12F 109.5
C121 C122 H12G 109.5
H12E C122 H12F 109.5
H12E C122 H12G 109.5
H12F C122 H12G 109.5
C112 C123 H12H 107.7
C112 C123 H12I 107.7
H12H C123 H12I 107.1
C124 C123 C112 118.4(6)
C124 C123 H12H 107.7
C124 C123 H12I 107.7
C123 C124 H12J 109.0
C123 C124 H12K 109.0
H12J C124 H12K 107.8
C125 C124 C123 113.0(7)
C125 C124 H12J 109.0
C125 C124 H12K 109.0
C124 C125 H12L 109.5
C124 C125 H12M 109.5
C124 C125 H12N 109.5
H12L C125 H12M 109.5
H12L C125 H12N 109.5
H12M C125 H12N 109.5
C105 C126 H12O 107.5
C105 C126 H12P 107.5
H12O C126 H12P 107.0
C127 C126 C105 119.2(6)
C127 C126 H12O 107.5
C127 C126 H12P 107.5
C126 C127 H12Q 109.0
C126 C127 H12R 109.0
H12Q C127 H12R 107.8
C128 C127 C126 112.9(7)
C128 C127 H12Q 109.0
C128 C127 H12R 109.0
C127 C128 H12S 109.5
C127 C128 H12T 109.5
C127 C128 H12U 109.5
H12S C128 H12T 109.5
H12S C128 H12U 109.5
H12T C128 H12U 109.5

loop_
_geom_bond_atom_site_label_1
_geom_bond_atom_site_label_2
_geom_bond_distance
Br1 C19 1.896(7)
N1 H1A 0.805(14)
N1 H1B 0.800(14)
N1 C20 1.372(10)
C1 C2 1.607(9)
C1 C16 1.582(10)
C1 C23 1.530(9)
C1 C30 1.578(10)
C1G H1GA 0.9700
C1G H1GB 0.9700
C1G C16 1.556(10)
C1G C31 1.540(10)
C2 C3 1.527(10)
C2 C22 1.509(9)
C2 C24 1.578(9)
C3 C4 1.375(10)
C3 C8 1.386(10)
C4 H4 0.9300
C4 C5 1.384(11)
C5 H5 0.9300
C5 C6 1.373(11)
C6 H6 0.9300
C6 C7 1.389(11)
C7 H7 0.9300
C7 C8 1.413(11)
C8 C30 1.515(10)
C10 C11 1.417(11)
C10 C15 1.363(10)
C10 C30 1.538(10)
C11 H11 0.9300
C11 C12 1.389(11)
C12 H12 0.9300
C12 C13 1.358(12)
C13 H13 0.9300
C13 C14 1.379(11)
C14 H14 0.9300
C14 C15 1.383(10)
C15 C16 1.519(10)
C16 C17 1.525(10)
C17 C18 1.385(10)
C17 C22 1.375(9)
C18 H18 0.9300
C18 C19 1.369(10)
C19 C20 1.408(10)
C20 C21 1.403(10)
C21 H21 0.9300
C21 C22 1.410(9)
C23 H23A 0.9600
C23 H23B 0.9600
C23 H23C 0.9600
C24 H24A 0.9700
C24 H24B 0.9700
C24 C25 1.505(10)
C25 H25A 0.9700
C25 H25B 0.9700
C25 C26 1.521(10)
C26 H26A 0.9600
C26 H26B 0.9600
C26 H26C 0.9600
C27 H27A 0.9700
C27 H27B 0.9700
C27 C28 1.520(11)
C27 C30 1.567(10)
C28 H28A 0.9700
C28 H28B 0.9700
C28 C29 1.504(12)
C29 H29A 0.9600
C29 H29B 0.9600
C29 H29C 0.9600
C31 H31A 0.9700
C31 H31B 0.9700
C31 C32 1.485(13)
C32 H32A 0.9600
C32 H32B 0.9600
C32 H32C 0.9600
Br3 C69 1.895(7)
N3 H3A 0.803(14)
N3 H3B 0.799(14)
N3 C70 1.382(10)
C65 C66 1.612(9)
C65 C73 1.607(9)
C65 C80 1.585(9)
C65 C87 1.537(9)
C66 C67 1.523(9)
C66 C86 1.495(10)
C66 C88 1.565(9)
C67 C68 1.389(9)
C67 C72 1.396(9)
C68 H68 0.9300
C68 C69 1.387(10)
C69 C70 1.392(9)
C70 C71 1.407(9)
C71 H71 0.9300
C71 C72 1.375(9)
C72 C73 1.509(9)
C73 C74 1.537(9)
C73 C91 1.532(9)
C74 C75 1.375(9)
C74 C79 1.390(10)
C75 H75 0.9300
C75 C76 1.368(10)
C76 H76 0.9300
C76 C77 1.396(11)
C77 H77 0.9300
C77 C78 1.365(10)
C78 H78 0.9300
C78 C79 1.406(9)
C79 C80 1.515(9)
C80 C81 1.509(10)
C80 C94 1.557(8)
C81 C82 1.373(10)
C81 C86 1.420(9)
C82 H82 0.9300
C82 C83 1.385(11)
C83 H83 0.9300
C83 C84 1.371(11)
C84 H84 0.9300
C84 C85 1.378(11)
C85 H85 0.9300
C85 C86 1.412(10)
C87 H87A 0.9600
C87 H87B 0.9600
C87 H87C 0.9600
C88 H88A 0.9700
C88 H88B 0.9700
C88 C89 1.530(10)
C89 H89A 0.9700
C89 H89B 0.9700
C89 C90 1.525(11)
C90 H90A 0.9600
C90 H90B 0.9600
C90 H90C 0.9600
C91 H91A 0.9700
C91 H91B 0.9700
C91 C92 1.519(10)
C92 H92A 0.9700
C92 H92B 0.9700
C92 C93 1.515(11)
C93 H93A 0.9600
C93 H93B 0.9600
C93 H93C 0.9600
C94 H94A 0.9700
C94 H94B 0.9700
C94 C95 1.552(10)
C95 H95A 0.9700
C95 H95B 0.9700
C95 C96 1.530(11)
C96 H96A 0.9600
C96 H96B 0.9600
C96 H96C 0.9600
Br2 C45 1.897(7)
N2 H2A 0.803(14)
N2 H2B 0.801(14)
N2 C44 1.382(10)
C33 C34 1.591(9)
C33 C41 1.596(9)
C33 C48 1.618(9)
C33 C55 1.554(9)
C34 C35 1.528(10)
C34 C54 1.522(10)
C34 C56 1.531(9)
C35 C36 1.395(10)
C35 C40 1.373(9)
C36 H36 0.9300
C36 C37 1.376(11)
C37 H37 0.9300
C37 C38 1.385(11)
C38 H38 0.9300
C38 C39 1.381(10)
C39 H39 0.9300
C39 C40 1.394(9)
C40 C41 1.531(9)
C41 C42 1.525(9)
C41 C59 1.551(9)
C42 C43 1.390(9)
C42 C47 1.375(9)
C43 H43 0.9300
C43 C44 1.389(9)
C44 C45 1.420(10)
C45 C46 1.378(9)
C46 H46 0.9300
C46 C47 1.373(9)
C47 C48 1.546(9)
C48 C49 1.489(9)
C48 C62 1.539(9)
C49 C50 1.408(10)
C49 C54 1.363(9)
C50 H50 0.9300
C50 C51 1.372(11)
C51 H51 0.9300
C51 C52 1.376(11)
C52 H52 0.9300
C52 C53 1.380(11)
C53 H53 0.9300
C53 C54 1.395(10)
C55 H55A 0.9600
C55 H55B 0.9600
C55 H55C 0.9600
C56 H56A 0.9700
C56 H56B 0.9700
C56 C57 1.560(12)
C57 H57A 0.9700
C57 H57B 0.9700
C57 C58 1.495(12)
C58 H58A 0.9600
C58 H58B 0.9600
C58 H58C 0.9600
C59 H59A 0.9700
C59 H59B 0.9700
C59 C60 1.515(9)
C60 H60A 0.9700
C60 H60B 0.9700
C60 C61 1.505(10)
C61 H61A 0.9600
C61 H61B 0.9600
C61 H61C 0.9600
C62 H62A 0.9700
C62 H62B 0.9700
C62 C63 1.508(11)
C63 H63A 0.9700
C63 H63B 0.9700
C63 C64 1.506(11)
C64 H64A 0.9600
C64 H64B 0.9600
C64 H64C 0.9600
Br5 C102 1.903(7)
N4 H4A 0.8600
N4 H4B 0.8600
N4 C101 1.369(8)
C97 C98 1.598(9)
C97 C105 1.615(9)
C97 C112 1.586(10)
C97 C119 1.511(9)
C98 C99 1.537(9)
C98 C118 1.489(9)
C98 C120 1.563(9)
C99 C100 1.393(9)
C99 C104 1.394(9)
C100 H100 0.9300
C100 C101 1.388(10)
C101 C102 1.409(10)
C102 C103 1.361(9)
C103 H103 0.9300
C103 C104 1.384(9)
C104 C105 1.514(9)
C105 C106 1.513(9)
C105 C126 1.539(9)
C106 C107 1.416(10)
C106 C111 1.386(9)
C107 H107 0.9300
C107 C108 1.403(10)
C108 H108 0.9300
C108 C109 1.353(12)
C109 H109 0.9300
C109 C110 1.400(11)
C110 H110 0.9300
C110 C111 1.414(9)
C111 C112 1.523(10)
C112 C113 1.512(10)
C112 C123 1.552(9)
C113 C114 1.401(10)
C113 C118 1.373(9)
C114 H114 0.9300
C114 C115 1.380(11)
C115 H115 0.9300
C115 C116 1.379(11)
C116 H116 0.9300
C116 C117 1.381(10)
C117 H117 0.9300
C117 C118 1.401(9)
C119 H11A 0.9600
C119 H11B 0.9600
C119 H11C 0.9600
C120 H12A 0.9700
C120 H12B 0.9700
C120 C121 1.533(10)
C121 H12C 0.9700
C121 H12D 0.9700
C121 C122 1.469(10)
C122 H12E 0.9600
C122 H12F 0.9600
C122 H12G 0.9600
C123 H12H 0.9700
C123 H12I 0.9700
C123 C124 1.549(10)
C124 H12J 0.9700
C124 H12K 0.9700
C124 C125 1.468(11)
C125 H12L 0.9600
C125 H12M 0.9600
C125 H12N 0.9600
C126 H12O 0.9700
C126 H12P 0.9700
C126 C127 1.506(10)
C127 H12Q 0.9700
C127 H12R 0.9700
C127 C128 1.506(11)
C128 H12S 0.9600
C128 H12T 0.9600
C128 H12U 0.9600

loop_
_geom_torsion_atom_site_label_1
_geom_torsion_atom_site_label_2
_geom_torsion_atom_site_label_3
_geom_torsion_atom_site_label_4
_geom_torsion
Br1 C19 C20 N1 -3.9(10)
Br1 C19 C20 C21 176.7(5)
N1 C20 C21 C22 -177.1(7)
C1 C2 C3 C4 -179.9(7)
C1 C2 C3 C8 -1.0(7)
C1 C2 C22 C17 -0.1(8)
C1 C2 C22 C21 178.4(6)
C1 C2 C24 C25 -74.1(10)
C1 C16 C17 C18 -177.1(8)
C1 C16 C17 C22 -2.9(8)
C1G C16 C17 C18 57.8(10)
C1G C16 C17 C22 -127.9(7)
C2 C1 C16 C1G 122.5(6)
C2 C1 C16 C15 -113.3(6)
C2 C1 C16 C17 2.6(7)
C2 C1 C30 C8 -3.2(7)
C2 C1 C30 C10 111.6(6)
C2 C1 C30 C27 -129.1(7)
C2 C3 C4 C5 178.2(7)
C2 C3 C8 C7 -179.3(7)
C2 C3 C8 C30 -1.1(8)
C2 C24 C25 C26 -161.9(8)
C3 C2 C22 C17 -111.5(7)
C3 C2 C22 C21 67.1(8)
C3 C2 C24 C25 45.3(9)
C3 C4 C5 C6 1.1(12)
C3 C8 C30 C1 2.7(8)
C3 C8 C30 C10 -108.1(7)
C3 C8 C30 C27 132.5(7)
C4 C3 C8 C7 -0.4(11)
C4 C3 C8 C30 177.9(6)
C4 C5 C6 C7 -0.7(12)
C5 C6 C7 C8 -0.3(12)
C6 C7 C8 C3 0.8(11)
C6 C7 C8 C30 -177.2(7)
C7 C8 C30 C1 -179.2(7)
C7 C8 C30 C10 70.0(9)
C7 C8 C30 C27 -49.3(10)
C8 C3 C4 C5 -0.6(11)
C10 C11 C12 C13 1.2(14)
C10 C15 C16 C1 2.8(8)
C10 C15 C16 C1G 130.5(7)
C10 C15 C16 C17 -109.5(7)
C11 C10 C15 C14 -2.5(12)
C11 C10 C15 C16 173.4(6)
C11 C10 C30 C1 -174.0(7)
C11 C10 C30 C8 -62.4(9)
C11 C10 C30 C27 59.5(10)
C11 C12 C13 C14 -2.9(14)
C12 C13 C14 C15 1.9(13)
C13 C14 C15 C10 0.8(12)
C13 C14 C15 C16 -174.3(7)
C14 C15 C16 C1 178.4(8)
C14 C15 C16 C1G -54.0(10)
C14 C15 C16 C17 66.1(10)
C15 C10 C11 C12 1.6(12)
C15 C10 C30 C1 2.6(8)
C15 C10 C30 C8 114.3(7)
C15 C10 C30 C27 -123.8(7)
C15 C16 C17 C18 -63.6(10)
C15 C16 C17 C22 110.6(7)
C16 C1 C2 C3 114.5(6)
C16 C1 C2 C22 -1.6(7)
C16 C1 C2 C24 -124.1(7)
C16 C1 C30 C8 -115.5(6)
C16 C1 C30 C10 -0.7(7)
C16 C1 C30 C27 118.6(7)
C16 C1G C31 C32 -170.2(9)
C16 C17 C18 C19 175.7(7)
C16 C17 C22 C2 1.9(9)
C16 C17 C22 C21 -176.7(6)
C17 C18 C19 Br1 -178.8(6)
C17 C18 C19 C20 0.4(12)
C18 C17 C22 C2 176.8(7)
C18 C17 C22 C21 -1.9(11)
C18 C19 C20 N1 177.0(8)
C18 C19 C20 C21 -2.4(11)
C19 C20 C21 C22 2.3(10)
C20 C21 C22 C2 -178.7(7)
C20 C21 C22 C17 -0.2(10)
C22 C2 C3 C4 -68.8(9)
C22 C2 C3 C8 110.1(7)
C22 C2 C24 C25 166.1(7)
C22 C17 C18 C19 1.8(11)
C23 C1 C2 C3 -121.3(7)
C23 C1 C2 C22 122.6(6)
C23 C1 C2 C24 0.1(9)
C23 C1 C16 C1G 0.3(9)
C23 C1 C16 C15 124.6(7)
C23 C1 C16 C17 -119.6(7)
C23 C1 C30 C8 118.8(6)
C23 C1 C30 C10 -126.5(6)
C23 C1 C30 C27 -7.1(9)
C24 C2 C3 C4 51.1(9)
C24 C2 C3 C8 -130.0(6)
C24 C2 C22 C17 129.2(7)
C24 C2 C22 C21 -52.2(9)
C28 C27 C30 C1 75.5(10)
C28 C27 C30 C8 -47.0(10)
C28 C27 C30 C10 -167.2(8)
C30 C1 C2 C3 2.6(7)
C30 C1 C2 C22 -113.5(6)
C30 C1 C2 C24 124.0(7)
C30 C1 C16 C1G -125.4(6)
C30 C1 C16 C15 -1.1(7)
C30 C1 C16 C17 114.8(6)
C30 C10 C11 C12 178.1(7)
C30 C10 C15 C14 -179.5(7)
C30 C10 C15 C16 -3.5(9)
C30 C27 C28 C29 166.0(9)
C31 C1G C16 C1 78.2(9)
C31 C1G C16 C15 -43.6(10)
C31 C1G C16 C17 -164.2(7)
Br3 C69 C70 N3 -3.6(10)
Br3 C69 C70 C71 179.7(5)
N3 C70 C71 C72 -175.6(7)
C65 C66 C67 C68 -177.4(7)
C65 C66 C67 C72 -3.2(7)
C65 C66 C86 C81 6.0(7)
C65 C66 C86 C85 -178.9(7)
C65 C66 C88 C89 76.6(9)
C65 C73 C74 C75 174.8(6)
C65 C73 C74 C79 -8.5(7)
C65 C73 C91 C92 72.8(8)
C65 C80 C81 C82 -174.0(7)
C65 C80 C81 C86 7.3(7)
C65 C80 C94 C95 74.0(9)
C66 C65 C73 C72 5.4(6)
C66 C65 C73 C74 123.0(5)
C66 C65 C73 C91 -116.2(6)
C66 C65 C80 C79 -120.9(6)
C66 C65 C80 C81 -3.3(6)
C66 C65 C80 C94 116.6(7)
C66 C67 C68 C69 174.5(7)
C66 C67 C72 C71 -174.0(6)
C66 C67 C72 C73 7.3(8)
C66 C88 C89 C90 -164.6(7)
C67 C66 C86 C81 -103.5(6)
C67 C66 C86 C85 71.6(9)
C67 C66 C88 C89 -165.3(7)
C67 C68 C69 Br3 179.5(5)
C67 C68 C69 C70 -1.1(11)
C67 C72 C73 C65 -7.8(7)
C67 C72 C73 C74 -119.3(6)
C67 C72 C73 C91 119.3(6)
C68 C67 C72 C71 0.7(10)
C68 C67 C72 C73 -178.1(6)
C68 C69 C70 N3 177.0(7)
C68 C69 C70 C71 0.3(11)
C69 C70 C71 C72 1.1(10)
C70 C71 C72 C67 -1.6(10)
C70 C71 C72 C73 177.0(6)
C71 C72 C73 C65 173.5(7)
C71 C72 C73 C74 62.0(9)
C71 C72 C73 C91 -59.3(8)
C72 C67 C68 C69 0.7(10)
C72 C73 C74 C75 -73.1(8)
C72 C73 C74 C79 103.6(7)
C72 C73 C91 C92 -46.3(8)
C73 C65 C66 C67 -1.6(6)
C73 C65 C66 C86 -113.9(6)
C73 C65 C66 C88 119.6(6)
C73 C65 C80 C79 -8.3(6)
C73 C65 C80 C81 109.3(6)
C73 C65 C80 C94 -130.8(6)
C73 C74 C75 C76 178.0(6)
C73 C74 C79 C78 -176.8(6)
C73 C74 C79 C80 3.5(8)
C73 C91 C92 C93 168.2(7)
C74 C73 C91 C92 -169.5(6)
C74 C75 C76 C77 -1.2(11)
C74 C79 C80 C65 3.3(7)
C74 C79 C80 C81 -108.9(7)
C74 C79 C80 C94 132.7(6)
C75 C74 C79 C78 0.1(10)
C75 C74 C79 C80 -179.6(6)
C75 C76 C77 C78 -0.8(12)
C76 C77 C78 C79 2.4(12)
C77 C78 C79 C74 -2.1(10)
C77 C78 C79 C80 177.6(7)
C78 C79 C80 C65 -176.3(7)
C78 C79 C80 C81 71.4(9)
C78 C79 C80 C94 -47.0(9)
C79 C74 C75 C76 1.5(10)
C79 C80 C81 C82 -61.2(9)
C79 C80 C81 C86 120.0(6)
C79 C80 C94 C95 -46.6(9)
C80 C65 C66 C67 111.0(5)
C80 C65 C66 C86 -1.3(7)
C80 C65 C66 C88 -127.8(6)
C80 C65 C73 C72 -107.7(6)
C80 C65 C73 C74 10.0(6)
C80 C65 C73 C91 130.7(6)
C80 C81 C82 C83 -176.7(8)
C80 C81 C86 C66 -8.8(8)
C80 C81 C86 C85 175.7(6)
C80 C94 C95 C96 165.2(7)
C81 C80 C94 C95 -167.7(7)
C81 C82 C83 C84 -0.3(13)
C82 C81 C86 C66 172.4(6)
C82 C81 C86 C85 -3.2(11)
C82 C83 C84 C85 -0.2(13)
C83 C84 C85 C86 -1.0(12)
C84 C85 C86 C66 -172.0(7)
C84 C85 C86 C81 2.7(11)
C86 C66 C67 C68 -67.5(8)
C86 C66 C67 C72 106.7(7)
C86 C66 C88 C89 -45.5(9)
C86 C81 C82 C83 2.0(11)
C87 C65 C66 C67 -125.3(6)
C87 C65 C66 C86 122.5(6)
C87 C65 C66 C88 -4.1(9)
C87 C65 C73 C72 129.8(6)
C87 C65 C73 C74 -112.6(6)
C87 C65 C73 C91 8.1(8)
C87 C65 C80 C79 114.4(6)
C87 C65 C80 C81 -127.9(6)
C87 C65 C80 C94 -8.0(8)
C88 C66 C67 C68 55.7(9)
C88 C66 C67 C72 -130.1(6)
C88 C66 C86 C81 135.6(6)
C88 C66 C86 C85 -49.3(10)
C91 C73 C74 C75 48.3(9)
C91 C73 C74 C79 -135.0(6)
C94 C80 C81 C82 58.0(9)
C94 C80 C81 C86 -120.7(6)
Br2 C45 C46 C47 178.1(5)
N2 C44 C45 Br2 -1.7(9)
N2 C44 C45 C46 178.9(7)
C33 C34 C35 C36 -179.3(7)
C33 C34 C35 C40 0.6(8)
C33 C34 C54 C49 -0.1(8)
C33 C34 C54 C53 -177.9(6)
C33 C34 C56 C57 75.7(10)
C33 C41 C42 C43 -179.4(6)
C33 C41 C42 C47 0.9(7)
C33 C41 C59 C60 74.3(8)
C33 C48 C49 C50 178.2(7)
C33 C48 C49 C54 -1.4(7)
C33 C48 C62 C63 -76.7(9)
C34 C33 C41 C40 0.2(7)
C34 C33 C41 C42 -116.5(6)
C34 C33 C41 C59 119.2(6)
C34 C33 C48 C47 116.0(5)
C34 C33 C48 C49 1.2(6)
C34 C33 C48 C62 -121.9(6)
C34 C35 C36 C37 -178.6(7)
C34 C35 C40 C39 178.6(6)
C34 C35 C40 C41 -0.5(9)
C34 C56 C57 C58 -173.3(9)
C35 C34 C54 C49 109.8(7)
C35 C34 C54 C53 -68.0(8)
C35 C34 C56 C57 -45.3(10)
C35 C36 C37 C38 -1.1(13)
C35 C40 C41 C33 0.2(7)
C35 C40 C41 C42 111.4(7)
C35 C40 C41 C59 -126.0(7)
C36 C35 C40 C39 -1.5(11)
C36 C35 C40 C41 179.4(6)
C36 C37 C38 C39 0.8(13)
C37 C38 C39 C40 -0.9(11)
C38 C39 C40 C35 1.2(10)
C38 C39 C40 C41 -179.9(7)
C39 C40 C41 C33 -178.8(6)
C39 C40 C41 C42 -67.5(8)
C39 C40 C41 C59 55.0(8)
C40 C35 C36 C37 1.5(12)
C40 C41 C42 C43 69.4(9)
C40 C41 C42 C47 -110.3(7)
C40 C41 C59 C60 -168.7(6)
C41 C33 C34 C35 -0.4(7)
C41 C33 C34 C54 113.9(6)
C41 C33 C34 C56 -124.8(7)
C41 C33 C48 C47 1.8(6)
C41 C33 C48 C49 -113.0(6)
C41 C33 C48 C62 123.9(6)
C41 C42 C43 C44 -179.9(6)
C41 C42 C47 C46 179.8(6)
C41 C42 C47 C48 0.3(8)
C41 C59 C60 C61 168.9(7)
C42 C41 C59 C60 -46.2(8)
C42 C43 C44 N2 -177.5(7)
C42 C43 C44 C45 -1.1(10)
C42 C47 C48 C33 -1.4(7)
C42 C47 C48 C49 107.4(7)
C42 C47 C48 C62 -129.0(6)
C43 C42 C47 C46 0.0(10)
C43 C42 C47 C48 -179.4(6)
C43 C44 C45 Br2 -178.3(5)
C43 C44 C45 C46 2.4(10)
C44 C45 C46 C47 -2.6(11)
C45 C46 C47 C42 1.3(10)
C45 C46 C47 C48 -179.3(7)
C46 C47 C48 C33 179.2(6)
C46 C47 C48 C49 -72.1(8)
C46 C47 C48 C62 51.5(9)
C47 C42 C43 C44 -0.1(10)
C47 C48 C49 C50 69.5(9)
C47 C48 C49 C54 -110.1(6)
C47 C48 C62 C63 41.3(10)
C48 C33 C34 C35 -115.0(6)
C48 C33 C34 C54 -0.7(7)
C48 C33 C34 C56 120.7(7)
C48 C33 C41 C40 115.0(5)
C48 C33 C41 C42 -1.7(7)
C48 C33 C41 C59 -126.0(6)
C48 C49 C50 C51 -178.5(7)
C48 C49 C54 C34 1.0(9)
C48 C49 C54 C53 179.0(6)
C48 C62 C63 C64 176.9(8)
C49 C48 C62 C63 164.6(7)
C49 C50 C51 C52 -1.0(12)
C50 C49 C54 C34 -178.6(6)
C50 C49 C54 C53 -0.6(10)
C50 C51 C52 C53 0.6(13)
C51 C52 C53 C54 -0.2(13)
C52 C53 C54 C34 177.9(8)
C52 C53 C54 C49 0.3(11)
C54 C34 C35 C36 72.1(9)
C54 C34 C35 C40 -108.1(7)
C54 C34 C56 C57 -166.8(7)
C54 C49 C50 C51 1.0(11)
C55 C33 C34 C35 124.0(6)
C55 C33 C34 C54 -121.7(6)
C55 C33 C34 C56 -0.3(9)
C55 C33 C41 C40 -122.8(6)
C55 C33 C41 C42 120.5(6)
C55 C33 C41 C59 -3.9(8)
C55 C33 C48 C47 -122.4(6)
C55 C33 C48 C49 122.8(6)
C55 C33 C48 C62 -0.3(8)
C56 C34 C35 C36 -49.4(10)
C56 C34 C35 C40 130.5(7)
C56 C34 C54 C49 -128.1(6)
C56 C34 C54 C53 54.1(9)
C59 C41 C42 C43 -50.7(9)
C59 C41 C42 C47 129.5(6)
C62 C48 C49 C50 -53.6(9)
C62 C48 C49 C54 126.8(7)
Br5 C102 C103 C104 180.0(5)
N4 C101 C102 Br5 -4.2(10)
N4 C101 C102 C103 175.8(7)
C97 C98 C99 C100 179.4(6)
C97 C98 C99 C104 0.6(7)
C97 C98 C118 C113 -3.8(7)
C97 C98 C118 C117 178.3(7)
C97 C98 C120 C121 -74.7(9)
C97 C105 C106 C107 -174.3(7)
C97 C105 C106 C111 3.8(7)
C97 C105 C126 C127 77.6(9)
C97 C112 C113 C114 177.7(7)
C97 C112 C113 C118 -4.7(7)
C97 C112 C123 C124 76.7(9)
C98 C97 C105 C104 -1.6(7)
C98 C97 C105 C106 -118.6(5)
C98 C97 C105 C126 117.7(6)
C98 C97 C112 C111 119.0(6)
C98 C97 C112 C113 2.1(6)
C98 C97 C112 C123 -120.9(6)
C98 C99 C100 C101 -178.0(7)
C98 C99 C104 C103 176.7(6)
C98 C99 C104 C105 -1.8(8)
C98 C120 C121 C122 -170.5(9)
C99 C98 C118 C113 105.8(6)
C99 C98 C118 C117 -72.1(8)
C99 C98 C120 C121 167.1(7)
C99 C100 C101 N4 -176.2(6)
C99 C100 C101 C102 1.1(10)
C99 C104 C105 C97 2.1(7)
C99 C104 C105 C106 113.3(6)
C99 C104 C105 C126 -123.9(6)
C100 C99 C104 C103 -2.2(10)
C100 C99 C104 C105 179.3(6)
C100 C101 C102 Br5 178.6(5)
C100 C101 C102 C103 -1.4(11)
C101 C102 C103 C104 -0.1(12)
C102 C103 C104 C99 1.9(10)
C102 C103 C104 C105 -179.9(7)
C103 C104 C105 C97 -176.2(7)
C103 C104 C105 C106 -65.0(9)
C103 C104 C105 C126 57.8(9)
C104 C99 C100 C101 0.7(10)
C104 C105 C106 C107 74.8(9)
C104 C105 C106 C111 -107.1(6)
C104 C105 C126 C127 -165.6(6)
C105 C97 C98 C99 0.7(7)
C105 C97 C98 C118 113.7(6)
C105 C97 C98 C120 -120.1(7)
C105 C97 C112 C111 5.3(6)
C105 C97 C112 C113 -111.6(6)
C105 C97 C112 C123 125.4(6)
C105 C106 C107 C108 179.7(7)
C105 C106 C111 C110 -179.7(6)
C105 C106 C111 C112 -0.4(8)
C105 C126 C127 C128 -174.0(7)
C106 C105 C126 C127 -42.4(9)
C106 C107 C108 C109 -1.7(12)
C106 C111 C112 C97 -3.3(7)
C106 C111 C112 C113 107.9(7)
C106 C111 C112 C123 -129.6(6)
C107 C106 C111 C110 -1.5(10)
C107 C106 C111 C112 177.8(6)
C107 C108 C109 C110 1.5(14)
C108 C109 C110 C111 -1.2(13)
C109 C110 C111 C106 1.2(11)
C109 C110 C111 C112 -178.0(8)
C110 C111 C112 C97 176.0(7)
C110 C111 C112 C113 -72.8(9)
C110 C111 C112 C123 49.7(9)
C111 C106 C107 C108 1.7(11)
C111 C112 C113 C114 65.9(9)
C111 C112 C113 C118 -116.5(7)
C111 C112 C123 C124 -165.3(8)
C112 C97 C98 C99 -112.2(6)
C112 C97 C98 C118 0.8(6)
C112 C97 C98 C120 127.0(6)
C112 C97 C105 C104 111.5(5)
C112 C97 C105 C106 -5.5(6)
C112 C97 C105 C126 -129.2(6)
C112 C113 C114 C115 176.3(7)
C112 C113 C118 C98 5.6(8)
C112 C113 C118 C117 -176.3(6)
C112 C123 C124 C125 177.1(9)
C113 C112 C123 C124 -42.4(10)
C113 C114 C115 C116 0.5(12)
C114 C113 C118 C98 -176.6(7)
C114 C113 C118 C117 1.5(10)
C114 C115 C116 C117 -0.1(12)
C115 C116 C117 C118 0.4(12)
C116 C117 C118 C98 176.7(7)
C116 C117 C118 C113 -1.1(10)
C118 C98 C99 C100 69.3(8)
C118 C98 C99 C104 -109.4(6)
C118 C98 C120 C121 47.4(9)
C118 C113 C114 C115 -1.2(11)
C119 C97 C98 C99 123.6(6)
C119 C97 C98 C118 -123.4(6)
C119 C97 C98 C120 2.8(9)
C119 C97 C105 C104 -124.0(6)
C119 C97 C105 C106 119.1(6)
C119 C97 C105 C126 -4.6(8)
C119 C97 C112 C111 -118.3(6)
C119 C97 C112 C113 124.8(6)
C119 C97 C112 C123 1.8(9)
C120 C98 C99 C100 -52.9(9)
C120 C98 C99 C104 128.3(6)
C120 C98 C118 C113 -134.2(6)
C120 C98 C118 C117 47.9(9)
C123 C112 C113 C114 -55.0(9)
C123 C112 C113 C118 122.6(7)
C126 C105 C106 C107 -46.2(9)
C126 C105 C106 C111 131.9(6)
